data_4123246
loop_
_publ_author_name
'Pike, Sebastian D.'
'Chadwick, F. Mark'
'Rees, Nicholas H.'
'Scott, Mark P.'
'Weller, Andrew S.'
'Kr\"amer, Tobias'
'Macgregor, Stuart A.'

_publ_section_title
;
 Solid-State Synthesis and Characterization of \s-Alkane Complexes,
 [Rh(L2)(\h(2),\h(2)-C7H12)][BAr(F)4] (L2 = Bidentate Chelating
 Phosphine).
;
_journal_issue 2
_journal_name_full 'Journal of the American Chemical Society'
_journal_page_first 820
_journal_page_last 833
_journal_paper_doi 10.1021/ja510437p
_journal_volume 137
_journal_year 2015
_chemical_compound_source 'S10, CRL, Uni Oxford'
_chemical_formula_moiety 'C48.50 H50 B1 F24 O4 P2 Rh1'
_chemical_formula_sum 'C48.5 H50 B F24 O4 P2 Rh'
_chemical_formula_weight 1328.55
_chemical_melting_point ?
_chemical_name_systematic Rh(dipope)(h6-BArF4)
_space_group_IT_number 2
_symmetry_cell_setting triclinic
_symmetry_space_group_name_Hall '-P 1'
_symmetry_space_group_name_H-M 'P -1'
_atom_sites_solution_hydrogens difmap
_atom_sites_solution_primary other
_audit_creation_date 2014-06-19
_audit_creation_method CRYSTALS_ver_14.43
_cell_angle_alpha 88.0127(10)
_cell_angle_beta 86.0539(10)
_cell_angle_gamma 73.0587(10)
_cell_formula_units_Z 4
_cell_length_a 12.9279(3)
_cell_length_b 20.8343(4)
_cell_length_c 21.8302(5)
_cell_measurement_reflns_used 15912
_cell_measurement_temperature 150
_cell_measurement_theta_max 25
_cell_measurement_theta_min 5
_cell_volume 5610.7(2)
_computing_cell_refinement 'DENZO/SCALEPACK (Otwinowski & Minor, 1997)'
_computing_data_collection 'COLLECT (Nonius, 2001).'
_computing_data_reduction 'DENZO/SCALEPACK (Otwinowski & Minor, 1997)'
_computing_molecular_graphics 'CAMERON (Watkin et al., 1996)'
_computing_publication_material 'CRYSTALS (Betteridge et al., 2003)'
_computing_structure_refinement 'CRYSTALS (Betteridge et al., 2003)'
_computing_structure_solution 'Superflip (Palatinus & Chapuis, 2007)'
_diffrn_ambient_temperature 150
_diffrn_measured_fraction_theta_full 0.984
_diffrn_measured_fraction_theta_max 0.984
_diffrn_measurement_device Area
_diffrn_measurement_device_type 'Nonius KappaCCD'
_diffrn_measurement_method \w
_diffrn_radiation_monochromator graphite
_diffrn_radiation_type 'Mo K\a'
_diffrn_radiation_wavelength 0.71073
_diffrn_reflns_av_R_equivalents 0.061
_diffrn_reflns_limit_h_max 15
_diffrn_reflns_limit_h_min -15
_diffrn_reflns_limit_k_max 24
_diffrn_reflns_limit_k_min -24
_diffrn_reflns_limit_l_max 25
_diffrn_reflns_limit_l_min -25
_diffrn_reflns_number 41622
_diffrn_reflns_theta_full 25.012
_diffrn_reflns_theta_max 25.012
_diffrn_reflns_theta_min 5.099
_diffrn_standards_number 0
_exptl_absorpt_coefficient_mu 0.483
_exptl_absorpt_correction_T_max 0.96
_exptl_absorpt_correction_T_min 0.92
_exptl_absorpt_correction_type multi-scan
_exptl_absorpt_process_details 'DENZO/SCALEPACK (Otwinowski & Minor, 1997)'
_exptl_crystal_colour yellow
_exptl_crystal_density_diffrn 1.573
_exptl_crystal_density_method 'not measured'
_exptl_crystal_description block
_exptl_crystal_F_000 2676
_exptl_crystal_size_max 0.200
_exptl_crystal_size_mid 0.160
_exptl_crystal_size_min 0.080
_refine_diff_density_max 1.36
_refine_diff_density_min -1.19
_refine_ls_extinction_method None
_refine_ls_goodness_of_fit_ref 0.9544
_refine_ls_hydrogen_treatment noref
_refine_ls_matrix_type full
_refine_ls_number_parameters 1624
_refine_ls_number_reflns 19471
_refine_ls_number_restraints 1508
_refine_ls_R_factor_all 0.1026
_refine_ls_R_factor_gt 0.0618
_refine_ls_shift/su_max 0.0298765
_refine_ls_shift/su_mean 0.0003519
_refine_ls_structure_factor_coef Fsqd
_refine_ls_weighting_details
;
 Method= Modified Sheldrick 
 w=1/[\s^2^(F^2^) + ( 0.03P)^2^ +17.51P] 
 ,where P=(max(Fo^2^,0) + 2Fc^2^)/3 
;
_refine_ls_weighting_scheme calc
_refine_ls_wR_factor_all 0.1432
_refine_ls_wR_factor_gt 0.1255
_refine_ls_wR_factor_ref 0.1432
_reflns_limit_h_max 15
_reflns_limit_h_min -15
_reflns_limit_k_max 24
_reflns_limit_k_min -24
_reflns_limit_l_max 25
_reflns_limit_l_min 0
_reflns_number_gt 12879
_reflns_number_total 19475
_reflns_threshold_expression I>2.0\s(I)
_oxford_diffrn_Wilson_B_factor 2.03
_oxford_diffrn_Wilson_scale 101.45
_oxford_refine_ls_r_factor_ref 0.1026
_oxford_refine_ls_scale 0.11100(3)
_oxford_reflns_number_all 19472
_oxford_reflns_threshold_expression_ref I>-3.0\s(I)
_oxford_structure_analysis_title 035SDP12
_cod_data_source_file ja510437p_si_001.cif
_cod_data_source_block '[5-BArF4]'
_cod_depositor_comments
;
The following automatic conversions were performed:

'_chemical_melting_point' value 'not measured' was changed to '?' -
the value is undefined or not given.

'_atom_sites_solution_primary'
value 'Other' changed to 'other' according to
/home/saulius/struct/COD-crude-data--automatic-downloads/rss-feeds/ACS/lib/dictionaries/cif_core.dic
dictionary named 'cif_core.dic' version 2.4.2 from 2011-04-26.

Automatic conversion script
Id: cif_fix_values 2935 2014-11-11 08:27:57Z andrius 

 Adding full bibliography for 4123238--4123246.cif.
;
_cod_original_sg_symbol_H-M 'P -1 '
_cod_original_formula_sum 'C48.50 H50 B1 F24 O4 P2 Rh1'
_cod_database_code 4123246

loop_
_symmetry_equiv_pos_as_xyz
x,y,z
-x,-y,-z

loop_
_atom_site_label
_atom_site_type_symbol
_atom_site_fract_x
_atom_site_fract_y
_atom_site_fract_z
_atom_site_U_iso_or_equiv
_atom_site_occupancy
_atom_site_adp_type
_atom_site_refinement_flags_posn
_atom_site_disorder_assembly
_atom_site_disorder_group
F1 F 0.2787(2) 0.06974(16) 0.52518(14) 0.0400 1.0000 Uani . . .
F2 F 0.4179(2) 0.07286(17) 0.46595(16) 0.0446 1.0000 Uani . . .
F3 F 0.3266(3) 0.00530(15) 0.44714(16) 0.0466 1.0000 Uani . . .
F4 F 0.2138(3) 0.17765(19) 0.22665(14) 0.0505 1.0000 Uani . . .
F5 F 0.2315(3) 0.26876(17) 0.26106(15) 0.0529 1.0000 Uani . . .
F6 F 0.3654(3) 0.17915(18) 0.25906(14) 0.0456 1.0000 Uani . . .
F7 F 0.0853(4) 0.0593(3) 0.2125(2) 0.1020 1.0000 Uani . . .
F8 F 0.0307(5) -0.0264(2) 0.2312(2) 0.1032 1.0000 Uani . . .
F9 F -0.0518(4) 0.0493(3) 0.17168(18) 0.0820 1.0000 Uani . . .
F13 F 0.0145(3) 0.02944(18) 0.5938(2) 0.0657 1.0000 Uani . . .
F14 F -0.1062(3) -0.00169(18) 0.5562(2) 0.0687 1.0000 Uani . . .
F15 F -0.1357(4) 0.0384(2) 0.64537(19) 0.0893 1.0000 Uani . . .
F16 F -0.3855(3) 0.25936(19) 0.64934(17) 0.0636 1.0000 Uani . . .
F17 F -0.4302(3) 0.30180(18) 0.56160(17) 0.0570 1.0000 Uani . . .
F18 F -0.3159(3) 0.33328(19) 0.6097(2) 0.0700 1.0000 Uani . . .
F22 F -0.2106(3) 0.4016(2) 0.20675(17) 0.0649 1.0000 Uani . . .
F23 F -0.2908(3) 0.32594(18) 0.22418(17) 0.0630 1.0000 Uani . . .
F24 F -0.3668(3) 0.42617(19) 0.25273(17) 0.0612 1.0000 Uani . . .
F25 F 0.1776(3) 0.7256(2) 0.24609(17) 0.0642 1.0000 Uani . . .
F26 F 0.0333(3) 0.8058(2) 0.23329(16) 0.0580 1.0000 Uani . . .
F27 F 0.1623(3) 0.8232(2) 0.27910(16) 0.0693 1.0000 Uani . . .
F28 F 0.1473(3) 0.91512(19) -0.02086(17) 0.0584 1.0000 Uani . . .
F29 F 0.1266(4) 0.98748(18) 0.0499(2) 0.0724 1.0000 Uani . . .
F30 F 0.0102(3) 0.9342(2) 0.0433(2) 0.0662 1.0000 Uani . . .
F31 F 0.3408(4) 0.9415(2) 0.3022(2) 0.0875 1.0000 Uani . . .
F32 F 0.3277(4) 1.0262(2) 0.2456(2) 0.1084 1.0000 Uani . . .
F33 F 0.4429(4) 0.9988(3) 0.3142(2) 0.0998 1.0000 Uani . . .
F46 F 0.7236(4) 0.6737(2) 0.29233(19) 0.0792 1.0000 Uani . . .
F47 F 0.7890(3) 0.5716(2) 0.26937(19) 0.0721 1.0000 Uani . . .
F48 F 0.6363(4) 0.6034(3) 0.31665(19) 0.0959 1.0000 Uani . . .
C15 C 0.0587(4) 0.1870(2) 0.4026(2) 0.0226 1.0000 Uani . . .
C16 C 0.1074(4) 0.2091(2) 0.3496(2) 0.0254 1.0000 Uani . . .
C17 C 0.2194(4) 0.1837(3) 0.3326(2) 0.0272 1.0000 Uani . . .
C18 C 0.2907(4) 0.1363(3) 0.3698(2) 0.0288 1.0000 Uani . . .
C19 C 0.2456(4) 0.1189(2) 0.4261(2) 0.0273 1.0000 Uani . . .
C20 C 0.1329(4) 0.1447(2) 0.4425(2) 0.0231 1.0000 Uani . . .
C21 C 0.2582(5) 0.2020(3) 0.2704(3) 0.0369 1.0000 Uani . . .
C22 C 0.3182(4) 0.0673(3) 0.4669(2) 0.0306 1.0000 Uani . . .
C23 C -0.1250(4) 0.1923(2) 0.4777(2) 0.0239 1.0000 Uani . . .
C24 C -0.2083(4) 0.2399(3) 0.5099(2) 0.0285 1.0000 Uani . . .
C25 C -0.2551(4) 0.2258(3) 0.5661(2) 0.0285 1.0000 Uani . . .
C26 C -0.2202(4) 0.1624(3) 0.5932(2) 0.0291 1.0000 Uani . . .
C27 C -0.1366(4) 0.1148(3) 0.5632(2) 0.0260 1.0000 Uani . . .
C28 C -0.0925(4) 0.1288(2) 0.5063(2) 0.0241 1.0000 Uani . . .
C29 C -0.3454(5) 0.2796(3) 0.5967(3) 0.0399 1.0000 Uani . . .
C30 C -0.0919(5) 0.0465(3) 0.5904(3) 0.0381 1.0000 Uani . . .
C31 C -0.1058(4) 0.1497(2) 0.3639(2) 0.0252 1.0000 Uani . . .
C32 C -0.2047(4) 0.1349(3) 0.3756(2) 0.0310 1.0000 Uani . . .
C33 C -0.2357(3) 0.0910(2) 0.3395(2) 0.0404 1.0000 Uani D . .
C34 C -0.1709(5) 0.0606(3) 0.2894(3) 0.0383 1.0000 Uani . . .
C35 C -0.0730(5) 0.0740(3) 0.2771(2) 0.0331 1.0000 Uani . . .
C36 C -0.0412(4) 0.1176(3) 0.3135(2) 0.0273 1.0000 Uani . . .
C37 C -0.0015(6) 0.0397(4) 0.2238(3) 0.0522 1.0000 Uani . . .
C38 C -0.3439(2) 0.07624(15) 0.35420(14) 0.0571 1.0000 Uani D . .
C39 C -0.1264(4) 0.2807(2) 0.3835(2) 0.0251 1.0000 Uani . . .
C40 C -0.1788(4) 0.2964(3) 0.3286(2) 0.0293 1.0000 Uani . . .
C41 C -0.2198(4) 0.3632(3) 0.3086(2) 0.0291 1.0000 Uani . . .
C42 C -0.2122(4) 0.4155(3) 0.3435(3) 0.0343 1.0000 Uani . . .
C43 C -0.1598(4) 0.4011(3) 0.3979(2) 0.0305 1.0000 Uani . . .
C44 C -0.1158(4) 0.3344(3) 0.4164(2) 0.0281 1.0000 Uani . . .
C45 C -0.2710(5) 0.3787(3) 0.2488(3) 0.0400 1.0000 Uani . . .
C46 C -0.1536(5) 0.4558(3) 0.4377(3) 0.0380 1.0000 Uani . . .
C115 C 0.3603(4) 0.8059(2) 0.1105(2) 0.0240 1.0000 Uani . . .
C116 C 0.2918(4) 0.8498(3) 0.0695(2) 0.0279 1.0000 Uani . . .
C117 C 0.1786(4) 0.8754(3) 0.0806(2) 0.0305 1.0000 Uani . . .
C118 C 0.1264(4) 0.8579(3) 0.1349(2) 0.0292 1.0000 Uani . . .
C119 C 0.1899(4) 0.8095(3) 0.1731(2) 0.0295 1.0000 Uani . . .
C120 C 0.3038(4) 0.7841(2) 0.1611(2) 0.0253 1.0000 Uani . . .
C121 C 0.1404(5) 0.7908(3) 0.2327(3) 0.0393 1.0000 Uani . . .
C122 C 0.1155(5) 0.9277(3) 0.0374(3) 0.0407 1.0000 Uani . . .
C123 C 0.5220(4) 0.8457(2) 0.1485(2) 0.0237 1.0000 Uani . . .
C124 C 0.6244(4) 0.8550(3) 0.1416(2) 0.0304 1.0000 Uani . . .
C125 C 0.6539(3) 0.9012(2) 0.1744(2) 0.0408 1.0000 Uani D . .
C126 C 0.5808(4) 0.9418(3) 0.2166(2) 0.0294 1.0000 Uani . . .
C127 C 0.4790(4) 0.9333(3) 0.2249(2) 0.0275 1.0000 Uani . . .
C128 C 0.4503(4) 0.8863(3) 0.1917(2) 0.0268 1.0000 Uani . . .
C129 C 0.7640(2) 0.91003(18) 0.16651(19) 0.0712 1.0000 Uani D . .
C130 C 0.3972(5) 0.9763(3) 0.2699(3) 0.0420 1.0000 Uani . . .
C131 C 0.5468(4) 0.7944(3) 0.0376(2) 0.0266 1.0000 Uani . . .
C132 C 0.5257(4) 0.8566(3) 0.0067(3) 0.0335 1.0000 Uani . . .
C133 C 0.5694(4) 0.8641(2) -0.0515(2) 0.0401 1.0000 Uani D . .
C134 C 0.6411(5) 0.8094(3) -0.0822(2) 0.0401 1.0000 Uani . . .
C135 C 0.6657(4) 0.7473(2) -0.0514(2) 0.0364 1.0000 Uani D . .
C136 C 0.6202(4) 0.7409(3) 0.0062(2) 0.0294 1.0000 Uani . . .
C137 C 0.5439(3) 0.93023(14) -0.08343(15) 0.0634 1.0000 Uani D . .
C138 C 0.7471(2) 0.68618(14) -0.08057(14) 0.0534 1.0000 Uani D . .
C139 C 0.5424(4) 0.7129(3) 0.1372(2) 0.0257 1.0000 Uani . . .
C140 C 0.5341(4) 0.6571(3) 0.1064(2) 0.0275 1.0000 Uani . . .
C141 C 0.5824(4) 0.59178(19) 0.1263(2) 0.0316 1.0000 Uani D . .
C142 C 0.6381(5) 0.5802(3) 0.1801(3) 0.0376 1.0000 Uani . . .
C143 C 0.6430(4) 0.6346(3) 0.2132(3) 0.0313 1.0000 Uani . . .
C144 C 0.5974(4) 0.7002(3) 0.1913(2) 0.0292 1.0000 Uani . . .
C145 C 0.5854(3) 0.53444(13) 0.08646(14) 0.0485 1.0000 Uani D . .
C146 C 0.6955(5) 0.6220(3) 0.2726(3) 0.0440 1.0000 Uani . . .
C1 C 0.0465(4) 0.2608(3) 0.5759(3) 0.0373 1.0000 Uani . . .
C2 C -0.0400(6) 0.3195(4) 0.6023(4) 0.0661 1.0000 Uani . . .
C3 C 0.0636(5) 0.1975(4) 0.6152(3) 0.0536 1.0000 Uani . . .
C4 C 0.3959(5) 0.1976(3) 0.5970(3) 0.0416 1.0000 Uani . . .
C5 C 0.3433(6) 0.1757(4) 0.6543(3) 0.0595 1.0000 Uani . . .
C6 C 0.5069(5) 0.1500(4) 0.5792(4) 0.0638 1.0000 Uani . . .
C7 C 0.4286(5) 0.2868(3) 0.3482(3) 0.0499 1.0000 Uani . . .
C8 C 0.4599(7) 0.3094(4) 0.2851(4) 0.0845 1.0000 Uani . . .
C9 C 0.5189(6) 0.2752(4) 0.3915(5) 0.0858 1.0000 Uani . . .
C10 C 0.1473(5) 0.4312(3) 0.3166(3) 0.0468 1.0000 Uani . . .
C11 C 0.1318(7) 0.4951(4) 0.3504(4) 0.0765 1.0000 Uani . . .
C12 C 0.0644(7) 0.4364(4) 0.2698(4) 0.0739 1.0000 Uani . . .
C13 C 0.2181(4) 0.3826(3) 0.4720(3) 0.0327 1.0000 Uani . . .
C14 C 0.2861(4) 0.3340(3) 0.5187(2) 0.0328 1.0000 Uani . . .
C101 C 0.2678(5) 0.5661(3) 0.1891(3) 0.0535 1.0000 Uani . . .
C102 C 0.3475(6) 0.5601(4) 0.2386(4) 0.0716 1.0000 Uani . . .
C103 C 0.2798(7) 0.5021(4) 0.1553(4) 0.0750 1.0000 Uani . . .
C104 C -0.0081(5) 0.6976(3) 0.1351(3) 0.0497 1.0000 Uani . . .
C105 C -0.0469(7) 0.6769(4) 0.1969(4) 0.0803 1.0000 Uani . . .
C106 C -0.0877(6) 0.7009(4) 0.0863(4) 0.0729 1.0000 Uani . . .
C107 C 0.0135(6) 0.8128(4) -0.0852(3) 0.0571 1.0000 Uani . . .
C108 C 0.0268(7) 0.7611(5) -0.1333(4) 0.0799 1.0000 Uani . . .
C109 C -0.1037(6) 0.8504(4) -0.0686(4) 0.0709 1.0000 Uani . . .
C110 C 0.3550(6) 0.7575(4) -0.0788(3) 0.0565 1.0000 Uani . . .
C111 C 0.3653(7) 0.8044(5) -0.1314(4) 0.0862 1.0000 Uani . . .
C112 C 0.4242(6) 0.6861(5) -0.0915(4) 0.0745 1.0000 Uani . . .
C113 C 0.1801(5) 0.6536(3) -0.0250(3) 0.0492 1.0000 Uani . . .
C114 C 0.2409(5) 0.6095(3) 0.0264(3) 0.0416 1.0000 Uani . . .
O1 O 0.3315(3) 0.19746(18) 0.54443(17) 0.0349 1.0000 Uani . . .
O2 O 0.1463(3) 0.28044(19) 0.57062(16) 0.0331 1.0000 Uani . . .
O3 O 0.3373(3) 0.34023(18) 0.37258(18) 0.0372 1.0000 Uani . . .
O4 O 0.1355(3) 0.37711(17) 0.35937(16) 0.0319 1.0000 Uani . . .
O101 O 0.2848(3) 0.61899(18) 0.14683(17) 0.0370 1.0000 Uani . . .
O102 O 0.0928(3) 0.64640(19) 0.1160(2) 0.0451 1.0000 Uani . . .
O103 O 0.0570(3) 0.7833(2) -0.02750(19) 0.0470 1.0000 Uani . . .
O104 O 0.2418(3) 0.7623(2) -0.07199(19) 0.0539 1.0000 Uani . . .
P1 P 0.24108(11) 0.25873(7) 0.51816(6) 0.0258 1.0000 Uani . . .
P2 P 0.22454(11) 0.33434(7) 0.40356(6) 0.0279 1.0000 Uani . . .
P101 P 0.20658(12) 0.65806(7) 0.09629(7) 0.0322 1.0000 Uani . . .
P102 P 0.17799(13) 0.74131(8) -0.01407(7) 0.0352 1.0000 Uani . . .
Rh1 Rh 0.20454(3) 0.234310(19) 0.425844(18) 0.0231 1.0000 Uani . . .
B1 B -0.0747(5) 0.2034(3) 0.4087(3) 0.0250 1.0000 Uani . . .
Rh2 Rh 0.21713(3) 0.76077(2) 0.078984(18) 0.0251 1.0000 Uani . . .
B101 B 0.4934(5) 0.7885(3) 0.1077(3) 0.0246 1.0000 Uani . . .
F340 F 0.8295(4) 0.8785(4) 0.2092(4) 0.1105 0.5161 Uani D 1 1
F341 F 0.8051(4) 0.9173(5) 0.2192(3) 0.0896 0.4839 Uani D 1 2
F350 F 0.7643(4) 0.9735(3) 0.1684(4) 0.0653 0.5161 Uani D 1 1
F351 F 0.7681(4) 0.9634(4) 0.1327(4) 0.1065 0.4839 Uani D 1 2
F360 F 0.8162(5) 0.8875(4) 0.1134(3) 0.0996 0.5161 Uani D 1 1
F361 F 0.8373(4) 0.8585(3) 0.1393(4) 0.0713 0.4839 Uani D 1 2
F390 F 0.5136(6) 0.9281(2) -0.1408(3) 0.0742 0.4893 Uani D 2 2
F391 F 0.5660(6) 0.9254(2) -0.1444(3) 0.0913 0.5107 Uani D 2 1
F380 F 0.5996(6) 0.9697(3) -0.0641(3) 0.0807 0.5107 Uani D 2 1
F381 F 0.6278(5) 0.9556(3) -0.0889(4) 0.0809 0.4893 Uani D 2 2
F370 F 0.4396(5) 0.9652(3) -0.0757(3) 0.0723 0.5107 Uani D 2 1
F371 F 0.4629(5) 0.9769(2) -0.0546(3) 0.0593 0.4893 Uani D 2 2
F410 F 0.7446(5) 0.6876(2) -0.1403(2) 0.1099 0.6068 Uani D 3 1
F411 F 0.7878(6) 0.7007(2) -0.1345(3) 0.0766 0.3932 Uani D 3 2
F420 F 0.7036(4) 0.6383(3) -0.0893(4) 0.0724 0.3932 Uani D 3 2
F421 F 0.7285(4) 0.6297(2) -0.0611(3) 0.0540 0.6068 Uani D 3 1
F400 F 0.8297(5) 0.6605(3) -0.0461(3) 0.0611 0.3932 Uani D 3 2
F401 F 0.8467(4) 0.6817(3) -0.0682(3) 0.0837 0.6068 Uani D 3 1
F430 F 0.6142(9) 0.5443(3) 0.0281(3) 0.0594 0.2812 Uani D 4 2
F431 F 0.6671(4) 0.5214(3) 0.0449(3) 0.0910 0.7188 Uani D 4 1
F450 F 0.4911(5) 0.5224(4) 0.0860(4) 0.0641 0.2812 Uani D 4 2
F451 F 0.4978(4) 0.5447(2) 0.0559(2) 0.0558 0.7188 Uani D 4 1
F440 F 0.5946(5) 0.4777(2) 0.1178(2) 0.0862 0.7188 Uani D 4 1
F441 F 0.6544(7) 0.4776(3) 0.1036(4) 0.0637 0.2812 Uani D 4 2
H161 H 0.0629 0.2448 0.3242 0.0311 1.0000 Uiso . . .
H181 H 0.3684 0.1211 0.3590 0.0356 1.0000 Uiso . . .
H201 H 0.1054 0.1342 0.4835 0.0281 1.0000 Uiso . . .
H241 H -0.2341 0.2823 0.4921 0.0340 1.0000 Uiso . . .
H261 H -0.2516 0.1520 0.6305 0.0349 1.0000 Uiso . . .
H281 H -0.0385 0.0948 0.4863 0.0291 1.0000 Uiso . . .
H321 H -0.2508 0.1544 0.4090 0.0376 1.0000 Uiso . . .
H341 H -0.1929 0.0315 0.2651 0.0459 1.0000 Uiso . . .
H361 H 0.0258 0.1248 0.3040 0.0327 1.0000 Uiso . . .
H401 H -0.1869 0.2624 0.3046 0.0361 1.0000 Uiso . . .
H421 H -0.2424 0.4591 0.3312 0.0419 1.0000 Uiso . . .
H441 H -0.0793 0.3259 0.4527 0.0340 1.0000 Uiso . . .
H1161 H 0.3241 0.8623 0.0306 0.0338 1.0000 Uiso . . .
H1181 H 0.0483 0.8736 0.1411 0.0364 1.0000 Uiso . . .
H1201 H 0.3437 0.7482 0.1875 0.0300 1.0000 Uiso . . .
H1241 H 0.6741 0.8289 0.1134 0.0368 1.0000 Uiso . . .
H1261 H 0.5993 0.9736 0.2385 0.0362 1.0000 Uiso . . .
H1281 H 0.3810 0.8813 0.1984 0.0332 1.0000 Uiso . . .
H1321 H 0.4808 0.8943 0.0262 0.0407 1.0000 Uiso . . .
H1341 H 0.6722 0.8137 -0.1212 0.0489 1.0000 Uiso . . .
H1361 H 0.6396 0.6990 0.0254 0.0356 1.0000 Uiso . . .
H1401 H 0.4956 0.6639 0.0711 0.0338 1.0000 Uiso . . .
H1421 H 0.6705 0.5367 0.1937 0.0450 1.0000 Uiso . . .
H1441 H 0.6028 0.7363 0.2136 0.0350 1.0000 Uiso . . .
H11 H 0.0287 0.2517 0.5345 0.0448 1.0000 Uiso . . .
H22 H -0.0494 0.3576 0.5742 0.0988 1.0000 Uiso . . .
H21 H -0.0192 0.3306 0.6410 0.0990 1.0000 Uiso . . .
H23 H -0.1062 0.3073 0.6077 0.0990 1.0000 Uiso . . .
H33 H 0.1212 0.1611 0.5970 0.0807 1.0000 Uiso . . .
H31 H 0.0811 0.2067 0.6552 0.0807 1.0000 Uiso . . .
H32 H -0.0022 0.1849 0.6188 0.0809 1.0000 Uiso . . .
H41 H 0.4023 0.2424 0.6019 0.0503 1.0000 Uiso . . .
H51 H 0.2745 0.2074 0.6646 0.0899 1.0000 Uiso . . .
H52 H 0.3897 0.1717 0.6876 0.0898 1.0000 Uiso . . .
H53 H 0.3323 0.1329 0.6476 0.0899 1.0000 Uiso . . .
H62 H 0.5382 0.1658 0.5427 0.0959 1.0000 Uiso . . .
H63 H 0.5533 0.1481 0.6121 0.0959 1.0000 Uiso . . .
H61 H 0.5013 0.1057 0.5727 0.0958 1.0000 Uiso . . .
H71 H 0.4060 0.2463 0.3457 0.0597 1.0000 Uiso . . .
H83 H 0.3999 0.3169 0.2593 0.1270 1.0000 Uiso . . .
H81 H 0.4793 0.3504 0.2878 0.1267 1.0000 Uiso . . .
H82 H 0.5200 0.2754 0.2679 0.1272 1.0000 Uiso . . .
H91 H 0.4962 0.2589 0.4303 0.1279 1.0000 Uiso . . .
H92 H 0.5356 0.3164 0.3967 0.1278 1.0000 Uiso . . .
H93 H 0.5814 0.2426 0.3741 0.1279 1.0000 Uiso . . .
H101 H 0.2197 0.4184 0.2959 0.0558 1.0000 Uiso . . .
H112 H 0.1870 0.4889 0.3797 0.1161 1.0000 Uiso . . .
H113 H 0.1366 0.5305 0.3215 0.1159 1.0000 Uiso . . .
H111 H 0.0617 0.5076 0.3719 0.1159 1.0000 Uiso . . .
H121 H 0.0778 0.3949 0.2492 0.1129 1.0000 Uiso . . .
H123 H 0.0696 0.4708 0.2401 0.1130 1.0000 Uiso . . .
H122 H -0.0065 0.4480 0.2898 0.1130 1.0000 Uiso . . .
H132 H 0.2481 0.4198 0.4623 0.0401 1.0000 Uiso . . .
H131 H 0.1436 0.3995 0.4880 0.0401 1.0000 Uiso . . .
H141 H 0.2745 0.3531 0.5598 0.0397 1.0000 Uiso . . .
H142 H 0.3632 0.3232 0.5062 0.0398 1.0000 Uiso . . .
H1011 H 0.1933 0.5821 0.2076 0.0648 1.0000 Uiso . . .
H1022 H 0.3391 0.6032 0.2565 0.1061 1.0000 Uiso . . .
H1023 H 0.4200 0.5424 0.2210 0.1059 1.0000 Uiso . . .
H1021 H 0.3336 0.5297 0.2699 0.1057 1.0000 Uiso . . .
H1031 H 0.2201 0.5077 0.1297 0.1117 1.0000 Uiso . . .
H1033 H 0.3470 0.4909 0.1306 0.1119 1.0000 Uiso . . .
H1032 H 0.2804 0.4667 0.1843 0.1119 1.0000 Uiso . . .
H1041 H 0.0069 0.7410 0.1379 0.0597 1.0000 Uiso . . .
H1051 H 0.0047 0.6758 0.2272 0.1199 1.0000 Uiso . . .
H1052 H -0.1146 0.7087 0.2089 0.1197 1.0000 Uiso . . .
H1053 H -0.0574 0.6332 0.1944 0.1199 1.0000 Uiso . . .
H1063 H -0.0575 0.7103 0.0465 0.1110 1.0000 Uiso . . .
H1061 H -0.1534 0.7364 0.0960 0.1110 1.0000 Uiso . . .
H1062 H -0.1048 0.6591 0.0851 0.1109 1.0000 Uiso . . .
H1071 H 0.0522 0.8456 -0.1002 0.0699 1.0000 Uiso . . .
H1081 H 0.1029 0.7418 -0.1445 0.1200 1.0000 Uiso . . .
H1083 H -0.0100 0.7816 -0.1687 0.1200 1.0000 Uiso . . .
H1082 H -0.0034 0.7263 -0.1170 0.1201 1.0000 Uiso . . .
H1092 H -0.1072 0.8826 -0.0371 0.1080 1.0000 Uiso . . .
H1091 H -0.1368 0.8736 -0.1044 0.1081 1.0000 Uiso . . .
H1093 H -0.1425 0.8190 -0.0537 0.1080 1.0000 Uiso . . .
H1101 H 0.3755 0.7736 -0.0415 0.0679 1.0000 Uiso . . .
H1113 H 0.3209 0.8489 -0.1219 0.1289 1.0000 Uiso . . .
H1111 H 0.4398 0.8041 -0.1383 0.1288 1.0000 Uiso . . .
H1112 H 0.3404 0.7899 -0.1676 0.1289 1.0000 Uiso . . .
H1121 H 0.4154 0.6570 -0.0574 0.1120 1.0000 Uiso . . .
H1122 H 0.4990 0.6850 -0.0972 0.1117 1.0000 Uiso . . .
H1123 H 0.4030 0.6704 -0.1282 0.1119 1.0000 Uiso . . .
H1131 H 0.2172 0.6380 -0.0645 0.0593 1.0000 Uiso . . .
H1132 H 0.1058 0.6509 -0.0232 0.0590 1.0000 Uiso . . .
H1141 H 0.3180 0.5991 0.0170 0.0498 1.0000 Uiso . . .
H1142 H 0.2206 0.5680 0.0321 0.0497 1.0000 Uiso . . .
C500 C -0.5000 0.5000 0.5000 0.1096 1.0000 Uani DS . .
C600 C 1.0000 0.5000 0.0000 0.1157 1.0000 Uani DS . .
C601 C 1.0665(7) 0.5039(9) -0.0536(2) 0.1111 0.5000 Uani D . .
C602 C 1.0061(8) 0.4967(9) 0.06470(13) 0.1088 0.5000 Uani D . .
C502 C -0.5122(15) 0.5170(5) 0.4389(2) 0.1089 0.5000 Uani D . .
C501 C -0.4854(15) 0.5357(4) 0.5489(3) 0.1096 0.5000 Uani D . .
C603 C 0.9186(12) 0.5064(7) 0.1084(3) 0.1076 0.5000 Uani D . .
C604 C 1.0316(13) 0.5199(7) -0.1130(3) 0.1084 0.5000 Uani D . .
C504 C -0.4591(9) 0.5190(7) 0.6055(3) 0.1100 0.5000 Uani D . .
C503 C -0.5118(10) 0.4825(7) 0.3897(2) 0.1161 0.5000 Uani D . .
H6031 H 0.9571 0.5100 0.1530 0.1670 0.5000 Uiso . . .
H6032 H 0.8555 0.5468 0.1301 0.1662 0.5000 Uiso . . .
H6033 H 0.9045 0.4598 0.1065 0.1669 0.5000 Uiso . . .
H6021 H 1.0120 0.5442 0.0702 0.1662 0.5000 Uiso . . .
H6022 H 1.0543 0.4502 0.0836 0.1670 0.5000 Uiso . . .
H6001 H 0.9307 0.5311 -0.0070 0.1750 0.5000 Uiso . . .
H6002 H 0.9812 0.4598 -0.0072 0.1750 0.5000 Uiso . . .
H6011 H 1.0715 0.5514 -0.0468 0.1691 0.5000 Uiso . . .
H6012 H 1.1304 0.4593 -0.0653 0.1675 0.5000 Uiso . . .
H6041 H 1.1065 0.5278 -0.1393 0.1670 0.5000 Uiso . . .
H6042 H 0.9937 0.5632 -0.1409 0.1682 0.5000 Uiso . . .
H6043 H 1.0223 0.4741 -0.1248 0.1669 0.5000 Uiso . . .
H5031 H -0.5395 0.5132 0.3569 0.1701 0.5000 Uiso . . .
H5032 H -0.5851 0.4719 0.3694 0.1701 0.5000 Uiso . . .
H5033 H -0.4800 0.4546 0.3580 0.1701 0.5000 Uiso . . .
H5021 H -0.5771 0.5536 0.4420 0.1661 0.5000 Uiso . . .
H5022 H -0.4412 0.5232 0.4280 0.1660 0.5000 Uiso . . .
H5001 H -0.5607 0.4839 0.5128 0.1670 0.5000 Uiso . . .
H5002 H -0.4428 0.4585 0.5006 0.1670 0.5000 Uiso . . .
H5011 H -0.5502 0.5718 0.5499 0.1670 0.5000 Uiso . . .
H5012 H -0.4149 0.5413 0.5359 0.1671 0.5000 Uiso . . .
H5041 H -0.4760 0.5574 0.6314 0.1701 0.5000 Uiso . . .
H5042 H -0.5185 0.5153 0.6470 0.1701 0.5000 Uiso . . .
H5043 H -0.4144 0.4979 0.6362 0.1701 0.5000 Uiso . . .
F120 F -0.3788(3) 0.0891(2) 0.4126(2) 0.0825 0.8416 Uani D 5 1
F121 F -0.4053(7) 0.1181(6) 0.3959(7) 0.0602 0.1584 Uani D 5 2
F100 F -0.3361(3) 0.0125(2) 0.3448(2) 0.0600 0.8416 Uani D 5 1
F101 F -0.3298(3) 0.0143(4) 0.3762(8) 0.0642 0.1584 Uani D 5 2
F110 F -0.4004(8) 0.0825(9) 0.3043(3) 0.0639 0.1584 Uani D 5 2
F111 F -0.4205(3) 0.1134(2) 0.3194(2) 0.0852 0.8416 Uani D 5 1
F20 F -0.1751(5) 0.51477(19) 0.4103(2) 0.1111 1.0000 Uani . . .
F19 F -0.2219(4) 0.4623(2) 0.4871(2) 0.0878 1.0000 Uani . . .
F21 F -0.0590(3) 0.4460(2) 0.4614(2) 0.0697 1.0000 Uani . . .

loop_
_atom_site_aniso_label
_atom_site_aniso_U_11
_atom_site_aniso_U_22
_atom_site_aniso_U_33
_atom_site_aniso_U_23
_atom_site_aniso_U_13
_atom_site_aniso_U_12
F1 0.0418(19) 0.0385(19) 0.0326(18) 0.0049(15) -0.0031(15) -0.0008(15)
F2 0.0258(18) 0.045(2) 0.060(2) 0.0076(17) -0.0076(16) -0.0064(15)
F3 0.054(2) 0.0164(17) 0.062(2) -0.0020(15) -0.0104(18) 0.0024(15)
F4 0.064(2) 0.065(2) 0.0286(18) -0.0064(17) 0.0025(16) -0.028(2)
F5 0.077(3) 0.036(2) 0.042(2) 0.0045(16) 0.0159(18) -0.0153(18)
F6 0.039(2) 0.059(2) 0.0380(19) -0.0047(16) 0.0126(15) -0.0153(17)
F7 0.077(3) 0.153(5) 0.097(4) -0.093(3) 0.045(3) -0.068(3)
F8 0.154(5) 0.052(3) 0.073(3) -0.025(2) 0.027(3) 0.012(3)
F9 0.099(3) 0.117(4) 0.035(2) -0.018(2) 0.001(2) -0.038(3)
F13 0.045(2) 0.045(2) 0.104(3) 0.035(2) -0.022(2) -0.0084(18)
F14 0.073(3) 0.025(2) 0.108(3) -0.001(2) -0.016(2) -0.0120(19)
F15 0.118(4) 0.050(3) 0.065(3) 0.026(2) 0.046(3) 0.014(2)
F16 0.060(2) 0.061(3) 0.049(2) -0.0054(19) 0.0262(19) 0.008(2)
F17 0.037(2) 0.053(2) 0.065(2) -0.0056(19) -0.0044(18) 0.0124(17)
F18 0.051(2) 0.045(2) 0.111(3) -0.042(2) 0.017(2) -0.0100(19)
F22 0.073(3) 0.081(3) 0.041(2) 0.023(2) -0.0105(19) -0.024(2)
F23 0.099(3) 0.034(2) 0.058(2) 0.0066(18) -0.042(2) -0.015(2)
F24 0.059(2) 0.052(2) 0.059(2) 0.0107(19) -0.0271(19) 0.0090(19)
F25 0.063(3) 0.059(3) 0.058(2) 0.017(2) 0.022(2) -0.006(2)
F26 0.034(2) 0.093(3) 0.043(2) -0.003(2) 0.0075(16) -0.0143(19)
F27 0.083(3) 0.107(4) 0.028(2) -0.020(2) 0.0035(19) -0.043(3)
F28 0.066(3) 0.052(2) 0.046(2) 0.0143(19) -0.0143(19) 0.0017(19)
F29 0.095(3) 0.023(2) 0.098(3) 0.013(2) -0.048(3) -0.009(2)
F30 0.038(2) 0.064(3) 0.087(3) 0.024(2) -0.020(2) 0.0017(18)
F31 0.099(4) 0.072(3) 0.085(3) -0.025(2) 0.054(3) -0.026(3)
F32 0.108(4) 0.081(3) 0.077(3) 0.002(3) 0.029(3) 0.058(3)
F33 0.072(3) 0.129(4) 0.102(4) -0.088(3) 0.014(3) -0.030(3)
F46 0.138(4) 0.042(2) 0.063(3) 0.008(2) -0.061(3) -0.024(2)
F47 0.080(3) 0.050(2) 0.073(3) 0.007(2) -0.040(2) 0.009(2)
F48 0.089(3) 0.157(5) 0.043(2) 0.040(3) -0.012(2) -0.040(3)
C15 0.030(3) 0.014(2) 0.026(3) -0.006(2) 0.000(2) -0.009(2)
C16 0.029(3) 0.020(3) 0.029(3) -0.002(2) -0.006(2) -0.008(2)
C17 0.036(3) 0.026(3) 0.024(3) -0.006(2) 0.001(2) -0.016(2)
C18 0.027(3) 0.028(3) 0.031(3) -0.011(2) 0.002(2) -0.006(2)
C19 0.033(3) 0.017(3) 0.032(3) -0.002(2) -0.007(2) -0.007(2)
C20 0.028(3) 0.021(3) 0.022(3) -0.004(2) -0.001(2) -0.011(2)
C21 0.044(4) 0.035(3) 0.032(3) -0.007(3) 0.004(3) -0.012(3)
C22 0.035(3) 0.018(3) 0.035(3) -0.001(2) 0.000(2) -0.002(2)
C23 0.021(3) 0.023(3) 0.028(3) -0.004(2) 0.000(2) -0.007(2)
C24 0.025(3) 0.024(3) 0.035(3) -0.006(2) -0.005(2) -0.004(2)
C25 0.024(3) 0.030(3) 0.033(3) -0.008(2) -0.003(2) -0.009(2)
C26 0.023(3) 0.030(3) 0.035(3) -0.006(2) 0.002(2) -0.009(2)
C27 0.029(3) 0.025(3) 0.026(3) -0.003(2) 0.001(2) -0.012(2)
C28 0.022(3) 0.022(3) 0.029(3) -0.005(2) -0.002(2) -0.006(2)
C29 0.038(3) 0.037(4) 0.038(3) -0.011(3) 0.006(3) -0.001(3)
C30 0.039(4) 0.029(3) 0.045(4) 0.005(3) 0.003(3) -0.009(3)
C31 0.035(3) 0.013(2) 0.027(3) 0.004(2) -0.012(2) -0.005(2)
C32 0.034(3) 0.022(3) 0.036(3) -0.001(2) -0.004(2) -0.006(2)
C33 0.041(3) 0.037(3) 0.049(3) -0.006(3) -0.010(3) -0.018(3)
C34 0.046(4) 0.031(3) 0.043(4) -0.006(3) -0.011(3) -0.016(3)
C35 0.047(4) 0.027(3) 0.026(3) -0.005(2) -0.006(3) -0.011(3)
C36 0.029(3) 0.023(3) 0.029(3) 0.000(2) -0.004(2) -0.006(2)
C37 0.061(5) 0.051(4) 0.047(4) -0.017(3) 0.004(3) -0.020(4)
C38 0.051(3) 0.057(3) 0.074(3) -0.018(3) -0.006(2) -0.031(2)
C39 0.025(3) 0.019(3) 0.032(3) -0.001(2) 0.000(2) -0.007(2)
C40 0.028(3) 0.027(3) 0.032(3) -0.001(2) -0.003(2) -0.007(2)
C41 0.036(3) 0.019(3) 0.030(3) 0.000(2) -0.004(2) -0.005(2)
C42 0.040(3) 0.015(3) 0.044(3) 0.006(2) -0.005(3) -0.001(2)
C43 0.032(3) 0.021(3) 0.037(3) -0.001(2) -0.003(2) -0.004(2)
C44 0.032(3) 0.023(3) 0.027(3) -0.001(2) -0.005(2) -0.004(2)
C45 0.053(4) 0.028(3) 0.038(3) 0.003(3) -0.013(3) -0.009(3)
C46 0.045(4) 0.021(3) 0.046(4) -0.006(3) -0.013(3) -0.003(3)
C115 0.030(3) 0.016(3) 0.027(3) -0.001(2) -0.007(2) -0.006(2)
C116 0.036(3) 0.020(3) 0.028(3) -0.001(2) -0.007(2) -0.009(2)
C117 0.035(3) 0.019(3) 0.034(3) -0.006(2) -0.012(2) 0.000(2)
C118 0.027(3) 0.022(3) 0.035(3) -0.011(2) -0.004(2) 0.000(2)
C119 0.025(3) 0.035(3) 0.029(3) -0.003(2) -0.001(2) -0.008(2)
C120 0.034(3) 0.018(3) 0.021(3) -0.006(2) -0.009(2) -0.001(2)
C121 0.035(3) 0.051(4) 0.029(3) -0.007(3) 0.000(3) -0.009(3)
C122 0.036(4) 0.029(3) 0.056(4) 0.002(3) -0.013(3) -0.005(3)
C123 0.029(3) 0.019(3) 0.024(3) 0.001(2) -0.007(2) -0.005(2)
C124 0.021(3) 0.028(3) 0.040(3) -0.011(2) 0.005(2) -0.003(2)
C125 0.030(3) 0.038(3) 0.059(4) -0.008(3) -0.002(3) -0.017(2)
C126 0.037(3) 0.022(3) 0.029(3) -0.005(2) -0.009(2) -0.006(2)
C127 0.030(3) 0.021(3) 0.030(3) 0.000(2) -0.005(2) -0.004(2)
C128 0.029(3) 0.026(3) 0.028(3) 0.000(2) -0.002(2) -0.011(2)
C129 0.043(3) 0.069(3) 0.107(4) -0.032(3) 0.008(3) -0.025(3)
C130 0.041(4) 0.042(4) 0.048(4) -0.017(3) 0.006(3) -0.019(3)
C131 0.028(3) 0.023(3) 0.030(3) -0.003(2) -0.004(2) -0.009(2)
C132 0.038(3) 0.026(3) 0.036(3) -0.001(2) 0.002(3) -0.008(2)
C133 0.048(3) 0.034(3) 0.037(3) 0.008(2) 0.001(3) -0.012(3)
C134 0.047(4) 0.045(4) 0.026(3) 0.000(3) 0.006(3) -0.012(3)
C135 0.038(3) 0.032(3) 0.037(3) -0.003(2) 0.004(2) -0.008(2)
C136 0.033(3) 0.023(3) 0.030(3) 0.000(2) -0.006(2) -0.005(2)
C137 0.083(3) 0.044(3) 0.054(3) 0.015(2) 0.013(3) -0.009(2)
C138 0.063(3) 0.044(3) 0.044(3) -0.005(2) 0.011(2) -0.005(2)
C139 0.027(3) 0.025(3) 0.025(3) -0.001(2) 0.003(2) -0.008(2)
C140 0.028(3) 0.024(3) 0.030(3) -0.002(2) -0.004(2) -0.006(2)
C141 0.037(3) 0.014(2) 0.044(3) -0.003(2) -0.002(2) -0.008(2)
C142 0.040(3) 0.021(3) 0.046(4) 0.010(3) -0.002(3) -0.001(3)
C143 0.029(3) 0.024(3) 0.039(3) 0.004(2) -0.004(2) -0.004(2)
C144 0.034(3) 0.023(3) 0.028(3) -0.003(2) 0.006(2) -0.006(2)
C145 0.058(3) 0.024(2) 0.063(3) -0.008(2) -0.010(2) -0.010(2)
C146 0.062(4) 0.032(3) 0.034(3) 0.007(3) -0.011(3) -0.007(3)
C1 0.031(3) 0.050(4) 0.034(3) -0.014(3) 0.003(2) -0.017(3)
C2 0.047(4) 0.077(5) 0.073(5) -0.040(4) 0.005(4) -0.014(4)
C3 0.059(4) 0.072(5) 0.042(4) 0.000(3) 0.001(3) -0.040(4)
C4 0.046(4) 0.028(3) 0.052(4) 0.001(3) -0.030(3) -0.007(3)
C5 0.074(5) 0.063(5) 0.045(4) 0.012(4) -0.026(4) -0.022(4)
C6 0.039(4) 0.055(5) 0.092(6) -0.001(4) -0.030(4) 0.002(3)
C7 0.038(4) 0.041(4) 0.069(5) -0.015(3) 0.014(3) -0.012(3)
C8 0.096(6) 0.076(6) 0.088(6) -0.018(5) 0.054(5) -0.047(5)
C9 0.043(5) 0.076(6) 0.133(8) -0.022(5) -0.021(5) -0.004(4)
C10 0.053(4) 0.038(4) 0.043(4) 0.016(3) 0.005(3) -0.008(3)
C11 0.112(7) 0.035(4) 0.081(6) 0.018(4) -0.007(5) -0.021(4)
C12 0.090(6) 0.065(5) 0.059(5) 0.031(4) -0.016(4) -0.011(4)
C13 0.040(3) 0.021(3) 0.038(3) -0.005(2) 0.000(3) -0.011(2)
C14 0.037(3) 0.028(3) 0.035(3) -0.006(2) -0.003(2) -0.013(3)
C101 0.052(4) 0.046(4) 0.056(4) 0.019(3) 0.002(3) -0.010(3)
C102 0.074(5) 0.077(6) 0.060(5) 0.031(4) -0.020(4) -0.017(4)
C103 0.091(6) 0.034(4) 0.102(7) 0.016(4) -0.008(5) -0.022(4)
C104 0.039(4) 0.037(4) 0.073(5) -0.012(3) 0.009(3) -0.012(3)
C105 0.080(6) 0.075(6) 0.092(6) -0.012(5) 0.026(5) -0.038(5)
C106 0.038(4) 0.066(5) 0.111(7) -0.011(5) -0.010(4) -0.005(4)
C107 0.056(4) 0.061(5) 0.058(4) 0.008(4) -0.020(4) -0.020(4)
C108 0.070(5) 0.108(7) 0.064(5) -0.017(5) -0.030(4) -0.020(5)
C109 0.055(5) 0.059(5) 0.098(6) 0.000(4) -0.032(4) -0.009(4)
C110 0.047(4) 0.083(6) 0.048(4) -0.019(4) -0.002(3) -0.032(4)
C111 0.095(7) 0.110(8) 0.063(5) -0.011(5) 0.021(5) -0.050(6)
C112 0.055(5) 0.102(7) 0.072(5) -0.026(5) -0.007(4) -0.026(5)
C113 0.059(4) 0.038(4) 0.050(4) -0.014(3) -0.008(3) -0.009(3)
C114 0.053(4) 0.028(3) 0.047(4) -0.011(3) -0.009(3) -0.014(3)
O1 0.040(2) 0.024(2) 0.041(2) -0.0017(17) -0.0148(18) -0.0059(17)
O2 0.035(2) 0.038(2) 0.030(2) -0.0091(17) 0.0020(16) -0.0158(18)
O3 0.032(2) 0.029(2) 0.053(2) 0.0022(18) 0.0072(18) -0.0137(17)
O4 0.037(2) 0.025(2) 0.035(2) 0.0095(16) -0.0059(17) -0.0107(17)
O101 0.040(2) 0.031(2) 0.038(2) 0.0082(18) -0.0040(18) -0.0089(18)
O102 0.035(2) 0.028(2) 0.074(3) 0.000(2) -0.001(2) -0.0120(18)
O103 0.045(3) 0.048(3) 0.050(3) 0.003(2) -0.018(2) -0.012(2)
O104 0.050(3) 0.076(3) 0.038(2) -0.006(2) -0.001(2) -0.022(2)
P1 0.0286(7) 0.0209(7) 0.0283(7) -0.0027(6) -0.0030(6) -0.0074(6)
P2 0.0322(8) 0.0213(7) 0.0309(8) -0.0016(6) 0.0003(6) -0.0094(6)
P101 0.0338(8) 0.0236(7) 0.0399(8) -0.0024(6) -0.0036(7) -0.0088(6)
P102 0.0433(9) 0.0323(8) 0.0309(8) -0.0048(6) -0.0049(7) -0.0113(7)
Rh1 0.0259(2) 0.0186(2) 0.0246(2) -0.00276(17) -0.00005(17) -0.00622(17)
B1 0.025(3) 0.017(3) 0.034(3) -0.001(2) -0.006(3) -0.006(2)
Rh2 0.0275(2) 0.0210(2) 0.0261(2) -0.00282(17) -0.00367(18) -0.00532(18)
B101 0.025(3) 0.017(3) 0.030(3) 0.000(2) -0.002(3) -0.003(2)
F340 0.047(5) 0.113(7) 0.164(7) -0.011(6) -0.026(5) -0.008(5)
F341 0.044(5) 0.093(6) 0.133(6) -0.071(5) -0.013(4) -0.012(4)
F350 0.051(4) 0.069(4) 0.095(6) -0.043(4) 0.030(4) -0.050(4)
F351 0.065(5) 0.099(6) 0.155(8) 0.010(6) 0.013(6) -0.028(5)
F360 0.069(5) 0.113(6) 0.138(6) -0.071(5) 0.048(5) -0.064(5)
F361 0.031(4) 0.058(5) 0.125(7) -0.036(5) 0.007(4) -0.010(4)
F390 0.101(6) 0.054(5) 0.053(4) 0.023(4) 0.000(4) -0.002(4)
F391 0.127(7) 0.061(5) 0.051(4) 0.025(4) 0.037(5) 0.014(5)
F380 0.105(6) 0.034(4) 0.100(6) -0.001(4) 0.029(5) -0.021(4)
F381 0.088(5) 0.048(5) 0.100(6) 0.020(5) 0.024(5) -0.017(4)
F370 0.081(5) 0.057(5) 0.059(5) 0.030(4) -0.002(4) 0.007(4)
F371 0.090(6) 0.033(4) 0.043(4) 0.008(3) 0.000(4) -0.001(4)
F410 0.168(7) 0.066(5) 0.042(4) -0.003(4) 0.019(5) 0.043(5)
F411 0.088(6) 0.066(6) 0.054(6) 0.000(5) 0.038(5) 0.002(5)
F420 0.068(6) 0.068(6) 0.077(7) -0.041(5) 0.002(5) -0.010(5)
F421 0.071(4) 0.036(3) 0.046(4) -0.008(3) 0.016(3) -0.004(3)
F400 0.065(6) 0.051(5) 0.043(5) 0.012(4) 0.000(4) 0.019(5)
F401 0.048(4) 0.057(4) 0.143(6) -0.023(4) 0.018(4) -0.014(3)
F430 0.088(8) 0.023(5) 0.053(5) -0.006(5) -0.004(6) 0.007(6)
F431 0.058(4) 0.084(4) 0.131(5) -0.077(4) 0.029(3) -0.019(3)
F450 0.062(6) 0.043(6) 0.090(7) -0.030(6) 0.004(6) -0.019(5)
F451 0.069(3) 0.028(3) 0.067(3) -0.016(2) -0.033(3) -0.001(2)
F440 0.141(5) 0.027(3) 0.102(4) 0.007(3) -0.066(4) -0.028(3)
F441 0.063(7) 0.034(6) 0.080(7) -0.020(6) -0.028(6) 0.015(5)
C500 0.085(6) 0.153(9) 0.086(6) -0.022(7) -0.006(6) -0.025(7)
C600 0.154(10) 0.071(6) 0.099(7) 0.007(7) -0.007(8) 0.002(7)
C601 0.147(10) 0.073(6) 0.099(7) 0.000(7) -0.008(8) -0.009(7)
C602 0.145(10) 0.067(6) 0.098(7) 0.004(7) -0.012(8) -0.004(7)
C502 0.092(6) 0.146(9) 0.087(6) -0.020(7) -0.014(6) -0.028(7)
C501 0.093(6) 0.147(9) 0.085(6) -0.018(7) -0.006(6) -0.029(7)
C603 0.148(11) 0.070(8) 0.091(8) 0.005(8) -0.012(9) -0.009(8)
C604 0.142(11) 0.069(8) 0.095(8) 0.010(8) -0.010(9) 0.000(8)
C504 0.097(8) 0.147(10) 0.090(7) -0.020(8) -0.020(7) -0.037(8)
C503 0.104(8) 0.153(10) 0.083(7) -0.022(7) -0.007(8) -0.023(8)
F120 0.071(3) 0.109(4) 0.087(3) -0.039(3) 0.029(3) -0.061(3)
F121 0.047(8) 0.058(8) 0.085(8) -0.024(7) -0.005(7) -0.028(7)
F100 0.072(3) 0.059(3) 0.067(3) -0.017(2) -0.002(2) -0.046(2)
F101 0.066(8) 0.057(7) 0.077(9) -0.015(7) 0.000(8) -0.028(7)
F110 0.054(8) 0.057(8) 0.086(8) -0.023(8) -0.014(6) -0.021(7)
F111 0.041(3) 0.072(4) 0.146(5) 0.006(3) -0.026(3) -0.018(2)
F20 0.233(6) 0.020(2) 0.085(3) 0.003(2) -0.075(4) -0.030(3)
F19 0.081(3) 0.090(3) 0.103(4) -0.067(3) 0.035(3) -0.043(3)
F21 0.059(3) 0.054(3) 0.098(3) -0.033(2) -0.026(2) -0.011(2)

loop_
_atom_type_symbol
_atom_type_scat_dispersion_real
_atom_type_scat_dispersion_imag
_atom_type_scat_Cromer_Mann_a1
_atom_type_scat_Cromer_Mann_b1
_atom_type_scat_Cromer_Mann_a2
_atom_type_scat_Cromer_Mann_b2
_atom_type_scat_Cromer_Mann_a3
_atom_type_scat_Cromer_Mann_b3
_atom_type_scat_Cromer_Mann_a4
_atom_type_scat_Cromer_Mann_b4
_atom_type_scat_Cromer_Mann_c
_atom_type_scat_source
Rh -1.1178 0.9187 19.2957 0.7515 14.3501 8.2176 4.7343 25.8749 1.2892 98.6062 5.3280 'International Tables Vol C 4.2.6.8 and 6.1.1.4'
P 0.1023 0.0942 6.4345 1.9067 4.1791 27.1570 1.7800 0.5260 1.4908 68.1645 1.1149 'International Tables Vol C 4.2.6.8 and 6.1.1.4'
O 0.0106 0.0060 3.0485 13.2771 2.2868 5.7011 1.5463 0.3239 0.8670 32.9089 0.2508 'International Tables Vol C 4.2.6.8 and 6.1.1.4'
B 0.0013 0.0007 2.0545 23.2185 1.3326 1.0210 1.0979 60.3498 0.7068 0.1403 -0.1932 'International Tables Vol C 4.2.6.8 and 6.1.1.4'
F 0.0171 0.0103 3.5392 10.2825 2.6412 4.2944 1.5170 0.2615 1.0243 26.1476 0.2776 'International Tables Vol C 4.2.6.8 and 6.1.1.4'
C 0.0033 0.0016 2.3100 20.8439 1.0200 10.2075 1.5886 0.5687 0.8650 51.6512 0.2156 'International Tables Vol C 4.2.6.8 and 6.1.1.4'
H 0.0000 0.0000 0.4930 10.5109 0.3229 26.1257 0.1402 3.1424 0.0408 57.7998 0.0030 'International Tables Vol C 4.2.6.8 and 6.1.1.4'

loop_
_geom_angle_atom_site_label_1
_geom_angle_site_symmetry_1
_geom_angle_atom_site_label_2
_geom_angle_atom_site_label_3
_geom_angle_site_symmetry_3
_geom_angle
_geom_angle_publ_flag
C16 . C15 C20 . 114.6(4) yes
C16 . C15 Rh1 . 67.4(3) yes
C20 . C15 Rh1 . 67.6(3) yes
C16 . C15 B1 . 118.8(4) yes
C20 . C15 B1 . 126.2(4) yes
Rh1 . C15 B1 . 141.6(3) yes
C15 . C16 C17 . 122.8(4) yes
C15 . C16 Rh1 . 78.5(3) yes
C17 . C16 Rh1 . 71.4(3) yes
C15 . C16 H161 . 118.9 no
C17 . C16 H161 . 118.3 no
Rh1 . C16 H161 . 120.6 no
C16 . C17 C18 . 121.6(4) yes
C16 . C17 C21 . 117.8(5) yes
C18 . C17 C21 . 120.2(5) yes
C16 . C17 Rh1 . 72.8(3) yes
C18 . C17 Rh1 . 74.8(3) yes
C21 . C17 Rh1 . 131.3(4) yes
C17 . C18 C19 . 116.4(4) yes
C17 . C18 Rh1 . 69.8(3) yes
C19 . C18 Rh1 . 70.4(3) yes
C17 . C18 H181 . 121.0 no
C19 . C18 H181 . 122.2 no
Rh1 . C18 H181 . 123.8 no
C18 . C19 C20 . 121.3(4) yes
C18 . C19 C22 . 118.3(5) yes
C20 . C19 C22 . 120.2(4) yes
C18 . C19 Rh1 . 74.6(3) yes
C20 . C19 Rh1 . 72.7(3) yes
C22 . C19 Rh1 . 129.5(4) yes
C15 . C20 C19 . 122.6(4) yes
C15 . C20 Rh1 . 77.9(3) yes
C19 . C20 Rh1 . 71.5(3) yes
C15 . C20 H201 . 118.5 no
C19 . C20 H201 . 118.9 no
Rh1 . C20 H201 . 121.4 no
C17 . C21 F5 . 112.1(5) yes
C17 . C21 F6 . 114.2(5) yes
F5 . C21 F6 . 106.3(5) yes
C17 . C21 F4 . 110.9(5) yes
F5 . C21 F4 . 106.4(5) yes
F6 . C21 F4 . 106.5(4) yes
C19 . C22 F3 . 109.2(4) yes
C19 . C22 F1 . 112.7(4) yes
F3 . C22 F1 . 106.4(4) yes
C19 . C22 F2 . 112.8(4) yes
F3 . C22 F2 . 106.9(4) yes
F1 . C22 F2 . 108.4(5) yes
C24 . C23 C28 . 114.8(4) yes
C24 . C23 B1 . 125.1(4) yes
C28 . C23 B1 . 119.7(4) yes
C23 . C24 C25 . 122.9(5) yes
C23 . C24 H241 . 117.9 no
C25 . C24 H241 . 119.2 no
C24 . C25 C26 . 120.6(5) yes
C24 . C25 C29 . 119.2(5) yes
C26 . C25 C29 . 120.1(5) yes
C25 . C26 C27 . 117.9(5) yes
C25 . C26 H261 . 121.6 no
C27 . C26 H261 . 120.5 no
C26 . C27 C28 . 121.0(5) yes
C26 . C27 C30 . 121.1(5) yes
C28 . C27 C30 . 118.0(5) yes
C23 . C28 C27 . 122.7(5) yes
C23 . C28 H281 . 118.5 no
C27 . C28 H281 . 118.8 no
C25 . C29 F17 . 112.3(5) yes
C25 . C29 F16 . 113.5(5) yes
F17 . C29 F16 . 105.4(5) yes
C25 . C29 F18 . 112.8(5) yes
F17 . C29 F18 . 106.0(5) yes
F16 . C29 F18 . 106.3(5) yes
C27 . C30 F14 . 112.6(5) yes
C27 . C30 F13 . 112.8(5) yes
F14 . C30 F13 . 103.1(5) yes
C27 . C30 F15 . 113.9(5) yes
F14 . C30 F15 . 105.5(5) yes
F13 . C30 F15 . 108.2(5) yes
C32 . C31 C36 . 115.6(5) yes
C32 . C31 B1 . 119.4(5) yes
C36 . C31 B1 . 125.0(5) yes
C31 . C32 C33 . 122.1(5) yes
C31 . C32 H321 . 119.5 no
C33 . C32 H321 . 118.5 no
C32 . C33 C34 . 121.1(4) yes
C32 . C33 C38 . 120.1(3) yes
C34 . C33 C38 . 118.8(3) yes
C33 . C34 C35 . 118.1(5) yes
C33 . C34 H341 . 120.4 no
C35 . C34 H341 . 121.5 no
C34 . C35 C36 . 121.0(5) yes
C34 . C35 C37 . 118.0(5) yes
C36 . C35 C37 . 121.0(5) yes
C31 . C36 C35 . 122.2(5) yes
C31 . C36 H361 . 119.6 no
C35 . C36 H361 . 118.2 no
C35 . C37 F9 . 112.7(6) yes
C35 . C37 F8 . 112.3(5) yes
F9 . C37 F8 . 104.1(6) yes
C35 . C37 F7 . 113.9(6) yes
F9 . C37 F7 . 105.8(6) yes
F8 . C37 F7 . 107.4(6) yes
C33 . C38 F120 . 111.51(5) yes
C33 . C38 F100 . 111.53(5) yes
F120 . C38 F100 . 107.30(5) yes
C33 . C38 F111 . 111.52(5) yes
F120 . C38 F111 . 107.38(5) yes
F100 . C38 F111 . 107.37(5) yes
C33 . C38 F121 . 111.52(5) yes
C33 . C38 F101 . 111.52(5) yes
F121 . C38 F101 . 107.38(5) yes
C33 . C38 F110 . 111.49(5) yes
F121 . C38 F110 . 107.35(5) yes
F101 . C38 F110 . 107.36(5) yes
C40 . C39 C44 . 116.8(4) yes
C40 . C39 B1 . 123.3(5) yes
C44 . C39 B1 . 119.8(4) yes
C39 . C40 C41 . 121.1(5) yes
C39 . C40 H401 . 120.2 no
C41 . C40 H401 . 118.7 no
C40 . C41 C42 . 120.7(5) yes
C40 . C41 C45 . 120.2(5) yes
C42 . C41 C45 . 119.0(5) yes
C41 . C42 C43 . 119.1(4) yes
C41 . C42 H421 . 120.3 no
C43 . C42 H421 . 120.5 no
C42 . C43 C44 . 119.8(5) yes
C42 . C43 C46 . 120.6(5) yes
C44 . C43 C46 . 119.5(5) yes
C39 . C44 C43 . 122.3(5) yes
C39 . C44 H441 . 119.3 no
C43 . C44 H441 . 118.3 no
C41 . C45 F24 . 113.1(5) yes
C41 . C45 F23 . 113.6(4) yes
F24 . C45 F23 . 105.3(5) yes
C41 . C45 F22 . 112.4(5) yes
F24 . C45 F22 . 105.2(5) yes
F23 . C45 F22 . 106.5(5) yes
C43 . C46 F20 . 114.0(5) yes
C43 . C46 F19 . 111.8(5) yes
F20 . C46 F19 . 106.7(5) yes
C43 . C46 F21 . 114.4(5) yes
F20 . C46 F21 . 106.1(5) yes
F19 . C46 F21 . 103.1(5) yes
C116 . C115 C120 . 113.8(4) yes
C116 . C115 Rh2 . 67.9(3) yes
C120 . C115 Rh2 . 67.5(3) yes
C116 . C115 B101 . 125.1(4) yes
C120 . C115 B101 . 120.6(4) yes
Rh2 . C115 B101 . 140.9(3) yes
C115 . C116 C117 . 123.6(5) yes
C115 . C116 Rh2 . 77.8(3) yes
C117 . C116 Rh2 . 71.0(3) yes
C115 . C116 H1161 . 118.6 no
C117 . C116 H1161 . 117.8 no
Rh2 . C116 H1161 . 123.0 no
C116 . C117 C118 . 120.8(5) yes
C116 . C117 C122 . 118.9(5) yes
C118 . C117 C122 . 119.9(5) yes
C116 . C117 Rh2 . 73.4(3) yes
C118 . C117 Rh2 . 74.7(3) yes
C122 . C117 Rh2 . 129.7(4) yes
C117 . C118 C119 . 116.8(5) yes
C117 . C118 Rh2 . 69.9(3) yes
C119 . C118 Rh2 . 69.7(3) yes
C117 . C118 H1181 . 120.3 no
C119 . C118 H1181 . 122.1 no
Rh2 . C118 H1181 . 122.9 no
C118 . C119 C120 . 121.4(5) yes
C118 . C119 C121 . 119.4(5) yes
C120 . C119 C121 . 118.6(5) yes
C118 . C119 Rh2 . 75.4(3) yes
C120 . C119 Rh2 . 73.3(3) yes
C121 . C119 Rh2 . 131.1(4) yes
C119 . C120 C115 . 123.0(4) yes
C119 . C120 Rh2 . 70.8(3) yes
C115 . C120 Rh2 . 78.1(3) yes
C119 . C120 H1201 . 118.1 no
C115 . C120 H1201 . 118.8 no
Rh2 . C120 H1201 . 120.6 no
C119 . C121 F25 . 112.5(5) yes
C119 . C121 F26 . 112.7(5) yes
F25 . C121 F26 . 107.1(5) yes
C119 . C121 F27 . 111.0(5) yes
F25 . C121 F27 . 106.6(5) yes
F26 . C121 F27 . 106.5(5) yes
C117 . C122 F29 . 109.8(5) yes
C117 . C122 F30 . 112.2(5) yes
F29 . C122 F30 . 106.3(5) yes
C117 . C122 F28 . 113.1(5) yes
F29 . C122 F28 . 107.8(5) yes
F30 . C122 F28 . 107.4(5) yes
C124 . C123 C128 . 115.5(5) yes
C124 . C123 B101 . 119.9(4) yes
C128 . C123 B101 . 124.6(4) yes
C123 . C124 C125 . 123.0(5) yes
C123 . C124 H1241 . 117.8 no
C125 . C124 H1241 . 119.2 no
C124 . C125 C126 . 120.6(4) yes
C124 . C125 C129 . 122.0(3) yes
C126 . C125 C129 . 117.3(3) yes
C125 . C126 C127 . 117.8(5) yes
C125 . C126 H1261 . 121.5 no
C127 . C126 H1261 . 120.7 no
C126 . C127 C128 . 121.0(5) yes
C126 . C127 C130 . 119.6(5) yes
C128 . C127 C130 . 119.4(5) yes
C123 . C128 C127 . 122.1(5) yes
C123 . C128 H1281 . 118.6 no
C127 . C128 H1281 . 119.3 no
C125 . C129 F340 . 113.60(5) yes
C125 . C129 F350 . 113.59(5) yes
F340 . C129 F350 . 105.06(5) yes
C125 . C129 F360 . 113.59(5) yes
F340 . C129 F360 . 105.07(5) yes
F350 . C129 F360 . 105.04(5) yes
C125 . C129 F341 . 113.58(5) yes
C125 . C129 F351 . 113.60(5) yes
F341 . C129 F351 . 105.06(5) yes
C125 . C129 F361 . 113.60(5) yes
F341 . C129 F361 . 105.02(5) yes
F351 . C129 F361 . 105.07(5) yes
C127 . C130 F33 . 112.7(5) yes
C127 . C130 F31 . 112.0(5) yes
F33 . C130 F31 . 101.4(5) yes
C127 . C130 F32 . 114.6(5) yes
F33 . C130 F32 . 108.9(6) yes
F31 . C130 F32 . 106.4(6) yes
C132 . C131 C136 . 114.9(5) yes
C132 . C131 B101 . 120.7(4) yes
C136 . C131 B101 . 124.3(4) yes
C131 . C132 C133 . 122.7(5) yes
C131 . C132 H1321 . 118.8 no
C133 . C132 H1321 . 118.5 no
C132 . C133 C134 . 120.9(4) yes
C132 . C133 C137 . 121.5(3) yes
C134 . C133 C137 . 117.7(3) yes
C133 . C134 C135 . 117.3(4) yes
C133 . C134 H1341 . 122.0 no
C135 . C134 H1341 . 120.7 no
C134 . C135 C136 . 120.7(4) yes
C134 . C135 C138 . 120.3(3) yes
C136 . C135 C138 . 119.0(3) yes
C131 . C136 C135 . 123.4(4) yes
C131 . C136 H1361 . 118.5 no
C135 . C136 H1361 . 118.1 no
C133 . C137 F391 . 112.94(5) yes
C133 . C137 F380 . 112.91(5) yes
F391 . C137 F380 . 105.79(5) yes
C133 . C137 F370 . 112.94(5) yes
F391 . C137 F370 . 105.82(5) yes
F380 . C137 F370 . 105.79(5) yes
C133 . C137 F390 . 112.92(5) yes
C133 . C137 F381 . 112.95(5) yes
F390 . C137 F381 . 105.80(5) yes
C133 . C137 F371 . 112.95(5) yes
F390 . C137 F371 . 105.77(5) yes
F381 . C137 F371 . 105.80(5) yes
C135 . C138 F410 . 111.97(5) yes
C135 . C138 F421 . 112.00(5) yes
F410 . C138 F421 . 106.79(5) yes
C135 . C138 F401 . 112.04(5) yes
F410 . C138 F401 . 106.86(5) yes
F421 . C138 F401 . 106.82(5) yes
C135 . C138 F411 . 112.00(5) yes
C135 . C138 F420 . 112.03(5) yes
F411 . C138 F420 . 106.87(5) yes
C135 . C138 F400 . 111.96(5) yes
F411 . C138 F400 . 106.79(5) yes
F420 . C138 F400 . 106.83(5) yes
C140 . C139 C144 . 116.7(4) yes
C140 . C139 B101 . 119.8(5) yes
C144 . C139 B101 . 123.4(5) yes
C139 . C140 C141 . 122.3(5) yes
C139 . C140 H1401 . 118.9 no
C141 . C140 H1401 . 118.8 no
C140 . C141 C142 . 120.0(4) yes
C140 . C141 C145 . 119.7(3) yes
C142 . C141 C145 . 119.9(3) yes
C141 . C142 C143 . 118.9(4) yes
C141 . C142 H1421 . 120.6 no
C143 . C142 H1421 . 120.5 no
C142 . C143 C144 . 120.3(5) yes
C142 . C143 C146 . 118.6(5) yes
C144 . C143 C146 . 121.0(5) yes
C143 . C144 C139 . 121.6(5) yes
C143 . C144 H1441 . 119.4 no
C139 . C144 H1441 . 119.0 no
C141 . C145 F431 . 112.91(5) yes
C141 . C145 F451 . 112.96(5) yes
F431 . C145 F451 . 105.84(5) yes
C141 . C145 F440 . 112.89(5) yes
F431 . C145 F440 . 105.83(5) yes
F451 . C145 F440 . 105.77(5) yes
C141 . C145 F430 . 112.89(5) yes
C141 . C145 F450 . 112.93(5) yes
F430 . C145 F450 . 105.80(5) yes
C141 . C145 F441 . 112.94(5) yes
F430 . C145 F441 . 105.80(5) yes
F450 . C145 F441 . 105.83(5) yes
C143 . C146 F47 . 112.4(5) yes
C143 . C146 F46 . 114.1(5) yes
F47 . C146 F46 . 104.2(5) yes
C143 . C146 F48 . 113.1(5) yes
F47 . C146 F48 . 104.4(5) yes
F46 . C146 F48 . 107.8(6) yes
C2 . C1 C3 . 113.5(5) yes
C2 . C1 O2 . 106.5(5) yes
C3 . C1 O2 . 109.3(5) yes
C2 . C1 H11 . 109.7 no
C3 . C1 H11 . 109.1 no
O2 . C1 H11 . 108.7 no
C1 . C2 H22 . 109.4 no
C1 . C2 H21 . 109.2 no
H22 . C2 H21 . 109.7 no
C1 . C2 H23 . 108.2 no
H22 . C2 H23 . 109.9 no
H21 . C2 H23 . 110.4 no
C1 . C3 H33 . 110.9 no
C1 . C3 H31 . 108.6 no
H33 . C3 H31 . 110.2 no
C1 . C3 H32 . 109.0 no
H33 . C3 H32 . 109.2 no
H31 . C3 H32 . 108.9 no
C5 . C4 C6 . 113.2(5) yes
C5 . C4 O1 . 110.1(5) yes
C6 . C4 O1 . 104.5(5) yes
C5 . C4 H41 . 110.1 no
C6 . C4 H41 . 109.4 no
O1 . C4 H41 . 109.3 no
C4 . C5 H51 . 110.8 no
C4 . C5 H52 . 109.3 no
H51 . C5 H52 . 109.5 no
C4 . C5 H53 . 109.1 no
H51 . C5 H53 . 108.7 no
H52 . C5 H53 . 109.3 no
C4 . C6 H62 . 110.8 no
C4 . C6 H63 . 108.4 no
H62 . C6 H63 . 108.6 no
C4 . C6 H61 . 110.2 no
H62 . C6 H61 . 109.7 no
H63 . C6 H61 . 109.0 no
C8 . C7 C9 . 112.4(7) yes
C8 . C7 O3 . 106.9(6) yes
C9 . C7 O3 . 108.2(6) yes
C8 . C7 H71 . 110.5 no
C9 . C7 H71 . 110.1 no
O3 . C7 H71 . 108.7 no
C7 . C8 H83 . 109.6 no
C7 . C8 H81 . 110.0 no
H83 . C8 H81 . 109.3 no
C7 . C8 H82 . 108.8 no
H83 . C8 H82 . 109.4 no
H81 . C8 H82 . 109.7 no
C7 . C9 H91 . 109.1 no
C7 . C9 H92 . 109.4 no
H91 . C9 H92 . 110.3 no
C7 . C9 H93 . 108.7 no
H91 . C9 H93 . 109.7 no
H92 . C9 H93 . 109.6 no
C11 . C10 C12 . 113.5(6) yes
C11 . C10 O4 . 110.7(5) yes
C12 . C10 O4 . 105.1(5) yes
C11 . C10 H101 . 108.7 no
C12 . C10 H101 . 109.0 no
O4 . C10 H101 . 109.8 no
C10 . C11 H112 . 110.0 no
C10 . C11 H113 . 109.6 no
H112 . C11 H113 . 109.5 no
C10 . C11 H111 . 109.6 no
H112 . C11 H111 . 109.2 no
H113 . C11 H111 . 109.0 no
C10 . C12 H121 . 110.6 no
C10 . C12 H123 . 108.5 no
H121 . C12 H123 . 108.9 no
C10 . C12 H122 . 109.6 no
H121 . C12 H122 . 109.6 no
H123 . C12 H122 . 109.6 no
C14 . C13 P2 . 106.2(4) yes
C14 . C13 H132 . 110.5 no
P2 . C13 H132 . 109.8 no
C14 . C13 H131 . 110.5 no
P2 . C13 H131 . 109.8 no
H132 . C13 H131 . 110.0 no
C13 . C14 P1 . 105.2(4) yes
C13 . C14 H141 . 111.5 no
P1 . C14 H141 . 110.5 no
C13 . C14 H142 . 110.6 no
P1 . C14 H142 . 110.2 no
H141 . C14 H142 . 108.7 no
C102 . C101 C103 . 114.8(6) yes
C102 . C101 O101 . 105.3(5) yes
C103 . C101 O101 . 111.1(6) yes
C102 . C101 H1011 . 109.2 no
C103 . C101 H1011 . 108.7 no
O101 . C101 H1011 . 107.4 no
C101 . C102 H1022 . 110.8 no
C101 . C102 H1023 . 109.2 no
H1022 . C102 H1023 . 109.9 no
C101 . C102 H1021 . 108.3 no
H1022 . C102 H1021 . 109.3 no
H1023 . C102 H1021 . 109.3 no
C101 . C103 H1031 . 110.1 no
C101 . C103 H1033 . 109.2 no
H1031 . C103 H1033 . 110.1 no
C101 . C103 H1032 . 109.4 no
H1031 . C103 H1032 . 108.9 no
H1033 . C103 H1032 . 109.2 no
C105 . C104 C106 . 112.5(6) yes
C105 . C104 O102 . 107.7(6) yes
C106 . C104 O102 . 107.1(6) yes
C105 . C104 H1041 . 110.0 no
C106 . C104 H1041 . 110.5 no
O102 . C104 H1041 . 108.9 no
C104 . C105 H1051 . 110.8 no
C104 . C105 H1052 . 108.5 no
H1051 . C105 H1052 . 109.1 no
C104 . C105 H1053 . 109.6 no
H1051 . C105 H1053 . 109.7 no
H1052 . C105 H1053 . 109.1 no
C104 . C106 H1063 . 110.4 no
C104 . C106 H1061 . 109.2 no
H1063 . C106 H1061 . 108.8 no
C104 . C106 H1062 . 110.2 no
H1063 . C106 H1062 . 109.3 no
H1061 . C106 H1062 . 109.0 no
C108 . C107 C109 . 113.4(6) yes
C108 . C107 O103 . 112.1(6) yes
C109 . C107 O103 . 104.9(6) yes
C108 . C107 H1071 . 108.9 no
C109 . C107 H1071 . 108.8 no
O103 . C107 H1071 . 108.6 no
C107 . C108 H1081 . 109.5 no
C107 . C108 H1083 . 109.6 no
H1081 . C108 H1083 . 109.5 no
C107 . C108 H1082 . 109.2 no
H1081 . C108 H1082 . 109.3 no
H1083 . C108 H1082 . 109.7 no
C107 . C109 H1092 . 109.6 no
C107 . C109 H1091 . 109.5 no
H1092 . C109 H1091 . 109.3 no
C107 . C109 H1093 . 109.7 no
H1092 . C109 H1093 . 109.7 no
H1091 . C109 H1093 . 109.0 no
C111 . C110 C112 . 111.6(7) yes
C111 . C110 O104 . 105.0(6) yes
C112 . C110 O104 . 111.9(6) yes
C111 . C110 H1101 . 109.1 no
C112 . C110 H1101 . 110.5 no
O104 . C110 H1101 . 108.6 no
C110 . C111 H1113 . 109.4 no
C110 . C111 H1111 . 109.6 no
H1113 . C111 H1111 . 109.8 no
C110 . C111 H1112 . 108.9 no
H1113 . C111 H1112 . 108.8 no
H1111 . C111 H1112 . 110.2 no
C110 . C112 H1121 . 110.0 no
C110 . C112 H1122 . 109.7 no
H1121 . C112 H1122 . 109.2 no
C110 . C112 H1123 . 110.0 no
H1121 . C112 H1123 . 109.2 no
H1122 . C112 H1123 . 108.8 no
C114 . C113 P102 . 109.3(4) yes
C114 . C113 H1131 . 109.1 no
P102 . C113 H1131 . 109.6 no
C114 . C113 H1132 . 109.1 no
P102 . C113 H1132 . 109.2 no
H1131 . C113 H1132 . 110.6 no
C113 . C114 P101 . 107.2(4) yes
C113 . C114 H1141 . 109.8 no
P101 . C114 H1141 . 108.6 no
C113 . C114 H1142 . 111.5 no
P101 . C114 H1142 . 110.0 no
H1141 . C114 H1142 . 109.7 no
C4 . O1 P1 . 127.0(3) yes
C1 . O2 P1 . 126.4(3) yes
C7 . O3 P2 . 128.0(4) yes
C10 . O4 P2 . 126.2(4) yes
C101 . O101 P101 . 126.9(4) yes
C104 . O102 P101 . 127.1(4) yes
C107 . O103 P102 . 129.1(4) yes
C110 . O104 P102 . 127.5(4) yes
C14 . P1 O2 . 97.3(2) yes
C14 . P1 O1 . 109.1(2) yes
O2 . P1 O1 . 107.1(2) yes
C14 . P1 Rh1 . 113.18(18) yes
O2 . P1 Rh1 . 119.96(15) yes
O1 . P1 Rh1 . 109.35(15) yes
C13 . P2 O3 . 98.9(2) yes
C13 . P2 O4 . 108.3(2) yes
O3 . P2 O4 . 104.7(2) yes
C13 . P2 Rh1 . 111.90(17) yes
O3 . P2 Rh1 . 119.60(15) yes
O4 . P2 Rh1 . 112.26(14) yes
C114 . P101 O102 . 99.9(3) yes
C114 . P101 O101 . 107.8(2) yes
O102 . P101 O101 . 104.7(2) yes
C114 . P101 Rh2 . 110.7(2) yes
O102 . P101 Rh2 . 119.71(16) yes
O101 . P101 Rh2 . 112.66(16) yes
C113 . P102 O103 . 103.7(3) yes
C113 . P102 O104 . 107.0(3) yes
O103 . P102 O104 . 100.3(2) yes
C113 . P102 Rh2 . 113.4(2) yes
O103 . P102 Rh2 . 110.96(17) yes
O104 . P102 Rh2 . 119.68(18) yes
C19 . Rh1 C16 . 74.09(18) yes
C19 . Rh1 C20 . 35.81(17) yes
C16 . Rh1 C20 . 61.80(17) yes
C19 . Rh1 C17 . 62.77(18) yes
C16 . Rh1 C17 . 35.80(18) yes
C20 . Rh1 C17 . 73.86(17) yes
C19 . Rh1 C18 . 35.00(18) yes
C16 . Rh1 C18 . 63.87(18) yes
C20 . Rh1 C18 . 63.52(17) yes
C17 . Rh1 C18 . 35.38(18) yes
C19 . Rh1 C15 . 63.17(17) yes
C16 . Rh1 C15 . 34.12(16) yes
C20 . Rh1 C15 . 34.53(16) yes
C17 . Rh1 C15 . 62.77(17) yes
C18 . Rh1 C15 . 74.64(17) yes
C19 . Rh1 P1 . 104.87(13) yes
C16 . Rh1 P1 . 158.74(13) yes
C20 . Rh1 P1 . 104.54(12) yes
C17 . Rh1 P1 . 161.58(14) yes
C18 . Rh1 P1 . 127.06(13) yes
C19 . Rh1 P2 . 157.74(13) yes
C16 . Rh1 P2 . 107.21(12) yes
C20 . Rh1 P2 . 163.56(13) yes
C17 . Rh1 P2 . 104.76(13) yes
C18 . Rh1 P2 . 124.70(13) yes
C15 . Rh1 P1 . 125.94(12) yes
C15 . Rh1 P2 . 129.92(12) yes
P1 . Rh1 P2 . 81.94(5) yes
C31 . B1 C15 . 106.9(4) yes
C31 . B1 C39 . 110.1(4) yes
C15 . B1 C39 . 107.5(4) yes
C31 . B1 C23 . 106.2(4) yes
C15 . B1 C23 . 114.6(4) yes
C39 . B1 C23 . 111.4(4) yes
C120 . Rh2 C116 . 61.49(18) yes
C120 . Rh2 C117 . 73.98(17) yes
C116 . Rh2 C117 . 35.59(18) yes
C120 . Rh2 C119 . 35.98(17) yes
C116 . Rh2 C119 . 73.81(18) yes
C117 . Rh2 C119 . 62.95(19) yes
C120 . Rh2 C118 . 63.34(17) yes
C116 . Rh2 C118 . 63.28(18) yes
C117 . Rh2 C118 . 35.34(18) yes
C119 . Rh2 C118 . 34.89(18) yes
C120 . Rh2 C115 . 34.42(17) yes
C116 . Rh2 C115 . 34.33(16) yes
C117 . Rh2 C115 . 63.21(17) yes
C119 . Rh2 C115 . 63.44(17) yes
C118 . Rh2 C115 . 74.69(17) yes
C120 . Rh2 P102 . 163.19(13) yes
C116 . Rh2 P102 . 106.56(13) yes
C117 . Rh2 P102 . 103.50(14) yes
C119 . Rh2 P102 . 157.07(14) yes
C118 . Rh2 P102 . 123.96(13) yes
C120 . Rh2 P101 . 105.35(13) yes
C116 . Rh2 P101 . 159.30(13) yes
C117 . Rh2 P101 . 161.78(15) yes
C119 . Rh2 P101 . 105.45(14) yes
C118 . Rh2 P101 . 127.58(14) yes
C115 . Rh2 P102 . 129.35(12) yes
C115 . Rh2 P101 . 126.24(12) yes
P102 . Rh2 P101 . 82.28(6) yes
C123 . B101 C131 . 106.2(4) yes
C123 . B101 C115 . 107.0(4) yes
C131 . B101 C115 . 112.9(4) yes
C123 . B101 C139 . 111.3(4) yes
C131 . B101 C139 . 111.4(4) yes
C115 . B101 C139 . 107.9(4) yes
H5002 2_466 C500 H5001 2_466 99.7 no
H5002 2_466 C500 C501 2_466 105.5 no
H5001 2_466 C500 C501 2_466 105.2 no
H5002 2_466 C500 C502 2_466 105.5 no
H5001 2_466 C500 C502 2_466 105.2 no
C501 2_466 C500 C502 2_466 131.49(3) yes
H5002 2_466 C500 C502 . 74.5 no
H5001 2_466 C500 C502 . 74.8 no
C501 2_466 C500 C502 . 48.51(3) yes
C502 2_466 C500 C502 . 179.992 yes
H5002 2_466 C500 C501 . 74.5 no
H5001 2_466 C500 C501 . 74.8 no
C501 2_466 C500 C501 . 179.992 yes
C502 2_466 C500 C501 . 48.51(3) yes
C502 . C500 C501 . 131.49(3) yes
H5002 2_466 C500 H5001 . 80.3 no
H5001 2_466 C500 H5001 . 180.0 no
C501 2_466 C500 H5001 . 74.8 no
C502 2_466 C500 H5001 . 74.8 no
C502 . C500 H5001 . 105.2 no
H5002 2_466 C500 H5002 . 180.0 no
H5001 2_466 C500 H5002 . 80.3 no
C501 2_466 C500 H5002 . 74.5 no
C502 2_466 C500 H5002 . 74.5 no
C502 . C500 H5002 . 105.5 no
C501 . C500 H5001 . 105.2 no
C501 . C500 H5002 . 105.5 no
H5001 . C500 H5002 . 99.7 no
C602 2_765 C600 C601 2_765 139.23(3) yes
C602 2_765 C600 H6001 2_765 105.1 no
C601 2_765 C600 H6001 2_765 105.3 no
C602 2_765 C600 H6002 2_765 101.2 no
C601 2_765 C600 H6002 2_765 101.2 no
H6001 2_765 C600 H6002 2_765 97.3 no
C602 2_765 C600 C601 . 40.77(3) yes
C601 2_765 C600 C601 . 179.992 yes
H6001 2_765 C600 C601 . 74.7 no
H6002 2_765 C600 C601 . 78.8 no
C602 2_765 C600 C602 . 179.992 yes
C601 2_765 C600 C602 . 40.77(3) yes
H6001 2_765 C600 C602 . 74.9 no
H6002 2_765 C600 C602 . 78.8 no
C601 . C600 C602 . 139.23(3) yes
C602 2_765 C600 H6001 . 74.9 no
C601 2_765 C600 H6001 . 74.7 no
H6001 2_765 C600 H6001 . 180.0 no
H6002 2_765 C600 H6001 . 82.7 no
C601 . C600 H6001 . 105.3 no
C602 2_765 C600 H6002 . 78.8 no
C601 2_765 C600 H6002 . 78.8 no
H6001 2_765 C600 H6002 . 82.7 no
H6002 2_765 C600 H6002 . 180.0 no
C601 . C600 H6002 . 101.2 no
C602 . C600 H6001 . 105.1 no
C602 . C600 H6002 . 101.2 no
H6001 . C600 H6002 . 97.3 no
C600 . C601 C603 2_765 145.46(6) yes
C600 . C601 C602 2_765 69.62(4) yes
C603 2_765 C601 C602 2_765 78.25(5) yes
C600 . C601 C604 . 126.22(5) yes
C603 2_765 C601 C604 . 31.16(5) yes
C602 2_765 C601 C604 . 58.05(5) yes
C600 . C601 H6011 . 96.9 no
C603 2_765 C601 H6011 . 107.3 no
C602 2_765 C601 H6011 . 113.2 no
C604 . C601 H6011 . 92.7 no
C600 . C601 H6012 . 116.4 no
C603 2_765 C601 H6012 . 66.1 no
C602 2_765 C601 H6012 . 114.6 no
C604 . C601 H6012 . 96.8 no
H6011 . C601 H6012 . 128.7 no
C600 . C602 C604 2_765 145.44(6) yes
C600 . C602 C601 2_765 69.61(4) yes
C604 2_765 C602 C601 2_765 78.25(5) yes
C600 . C602 C603 . 126.24(5) yes
C604 2_765 C602 C603 . 31.16(5) yes
C601 2_765 C602 C603 . 58.06(5) yes
C600 . C602 H6021 . 97.3 no
C604 2_765 C602 H6021 . 107.0 no
C601 2_765 C602 H6021 . 113.3 no
C603 . C602 H6021 . 92.6 no
C600 . C602 H6022 . 116.4 no
C604 2_765 C602 H6022 . 65.9 no
C601 2_765 C602 H6022 . 114.4 no
C603 . C602 H6022 . 96.6 no
H6021 . C602 H6022 . 128.5 no
C504 2_466 C502 C500 . 127.19(6) yes
C504 2_466 C502 C501 2_466 62.09(5) yes
C500 . C502 C501 2_466 65.75(4) yes
C504 2_466 C502 C503 . 16.59(5) yes
C500 . C502 C503 . 133.42(6) yes
C501 2_466 C502 C503 . 68.39(5) yes
C504 2_466 C502 H5021 . 98.6 no
C500 . C502 H5021 . 100.3 no
C501 2_466 C502 H5021 . 120.2 no
C503 . C502 H5021 . 109.3 no
C504 2_466 C502 H5022 . 110.6 no
C500 . C502 H5022 . 99.3 no
C501 2_466 C502 H5022 . 116.9 no
C503 . C502 H5022 . 94.0 no
H5021 . C502 H5022 . 122.7 no
C503 2_466 C501 C500 . 127.21(6) yes
C503 2_466 C501 C502 2_466 62.09(5) yes
C500 . C501 C502 2_466 65.75(4) yes
C503 2_466 C501 C504 . 16.59(5) yes
C500 . C501 C504 . 133.40(6) yes
C502 2_466 C501 C504 . 68.40(5) yes
C503 2_466 C501 H5011 . 98.1 no
C500 . C501 H5011 . 101.1 no
C502 2_466 C501 H5011 . 120.5 no
C504 . C501 H5011 . 108.7 no
C503 2_466 C501 H5012 . 110.2 no
C500 . C501 H5012 . 99.5 no
C502 2_466 C501 H5012 . 116.7 no
C504 . C501 H5012 . 93.6 no
H5011 . C501 H5012 . 122.8 no
H6041 2_765 C603 H6043 2_765 114.4 no
H6041 2_765 C603 C602 . 131.5 no
H6043 2_765 C603 C602 . 70.5 no
H6041 2_765 C603 H6012 2_765 129.1 no
H6043 2_765 C603 H6012 2_765 113.1 no
C602 . C603 H6012 2_765 81.5 no
H6041 2_765 C603 C601 2_765 121.5 no
H6043 2_765 C603 C601 2_765 111.6 no
C602 . C603 C601 2_765 43.69(5) yes
H6012 2_765 C603 C601 2_765 51.6 no
H6041 2_765 C603 H6031 . 75.2 no
H6043 2_765 C603 H6031 . 40.2 no
C602 . C603 H6031 . 102.7 no
H6012 2_765 C603 H6031 . 143.2 no
C601 2_765 C603 H6031 . 146.3 no
H6041 2_765 C603 H6032 . 88.3 no
H6043 2_765 C603 H6032 . 89.9 no
C602 . C603 H6032 . 139.8 no
H6012 2_765 C603 H6032 . 74.4 no
C601 2_765 C603 H6032 . 125.9 no
H6041 2_765 C603 H6033 . 42.2 no
H6043 2_765 C603 H6033 . 137.3 no
C602 . C603 H6033 . 99.4 no
H6012 2_765 C603 H6033 . 105.8 no
C601 2_765 C603 H6033 . 79.4 no
H6031 . C603 H6032 . 80.0 no
H6031 . C603 H6033 . 109.4 no
H6032 . C603 H6033 . 117.7 no
H6031 2_765 C604 H6033 2_765 114.4 no
H6031 2_765 C604 C601 . 131.3 no
H6033 2_765 C604 C601 . 70.7 no
H6031 2_765 C604 H6022 2_765 129.3 no
H6033 2_765 C604 H6022 2_765 112.8 no
C601 . C604 H6022 2_765 81.5 no
H6031 2_765 C604 C602 2_765 121.5 no
H6033 2_765 C604 C602 2_765 111.7 no
C601 . C604 C602 2_765 43.70(5) yes
H6022 2_765 C604 C602 2_765 51.7 no
H6031 2_765 C604 H6041 . 75.1 no
H6033 2_765 C604 H6041 . 40.3 no
C601 . C604 H6041 . 102.7 no
H6022 2_765 C604 H6041 . 143.1 no
C602 2_765 C604 H6041 . 146.2 no
H6031 2_765 C604 H6042 . 88.4 no
H6033 2_765 C604 H6042 . 89.8 no
C601 . C604 H6042 . 139.9 no
H6022 2_765 C604 H6042 . 74.3 no
C602 2_765 C604 H6042 . 125.9 no
H6031 2_765 C604 H6043 . 42.2 no
H6033 2_765 C604 H6043 . 137.8 no
C601 . C604 H6043 . 99.5 no
H6022 2_765 C604 H6043 . 105.8 no
C602 2_765 C604 H6043 . 79.3 no
H6041 . C604 H6042 . 80.2 no
H6041 . C604 H6043 . 109.5 no
H6042 . C604 H6043 . 117.4 no
H5033 2_466 C504 H5031 2_466 69.8 no
H5033 2_466 C504 C502 2_466 120.6 no
H5031 2_466 C504 C502 2_466 99.1 no
H5033 2_466 C504 H5032 2_466 80.9 no
H5031 2_466 C504 H5032 2_466 75.8 no
C502 2_466 C504 H5032 2_466 155.2 no
H5033 2_466 C504 C501 . 115.2 no
H5031 2_466 C504 C501 . 147.4 no
C502 2_466 C504 C501 . 49.52(5) yes
H5032 2_466 C504 C501 . 136.0 no
H5033 2_466 C504 H5041 . 38.9 no
H5031 2_466 C504 H5041 . 91.9 no
C502 2_466 C504 H5041 . 150.1 no
H5032 2_466 C504 H5041 . 54.6 no
C501 . C504 H5041 . 111.9 no
H5033 2_466 C504 H5042 . 31.9 no
H5031 2_466 C504 H5042 . 42.7 no
C502 2_466 C504 H5042 . 102.7 no
H5032 2_466 C504 H5042 . 90.0 no
C501 . C504 H5042 . 126.0 no
H5033 2_466 C504 H5043 . 88.6 no
H5031 2_466 C504 H5043 . 41.3 no
C502 2_466 C504 H5043 . 121.5 no
H5032 2_466 C504 H5043 . 41.0 no
C501 . C504 H5043 . 156.0 no
H5041 . C504 H5042 . 67.6 no
H5041 . C504 H5043 . 84.6 no
H5042 . C504 H5043 . 75.6 no
H5043 2_466 C503 H5041 2_466 73.0 no
H5043 2_466 C503 C501 2_466 123.1 no
H5041 2_466 C503 C501 2_466 102.9 no
H5043 2_466 C503 H5042 2_466 80.6 no
H5041 2_466 C503 H5042 2_466 77.6 no
C501 2_466 C503 H5042 2_466 155.7 no
H5043 2_466 C503 C502 . 113.4 no
H5041 2_466 C503 C502 . 151.6 no
C501 2_466 C503 C502 . 49.52(5) yes
H5042 2_466 C503 C502 . 130.1 no
H5043 2_466 C503 H5031 . 39.0 no
H5041 2_466 C503 H5031 . 93.3 no
C501 2_466 C503 H5031 . 150.2 no
H5042 2_466 C503 H5031 . 52.2 no
C502 . C503 H5031 . 108.8 no
H5043 2_466 C503 H5032 . 32.5 no
H5041 2_466 C503 H5032 . 45.3 no
C501 2_466 C503 H5032 . 106.8 no
H5042 2_466 C503 H5032 . 90.9 no
C502 . C503 H5032 . 127.3 no
H5043 2_466 C503 H5033 . 89.8 no
H5041 2_466 C503 H5033 . 42.5 no
C501 2_466 C503 H5033 . 125.8 no
H5042 2_466 C503 H5033 . 41.0 no
C502 . C503 H5033 . 154.8 no
H5031 . C503 H5032 . 67.8 no
H5031 . C503 H5033 . 82.8 no
H5032 . C503 H5033 . 77.6 no
C604 2_765 H6031 C603 . 38.2 no
C604 2_765 H6031 H6043 2_765 66.9 no
C603 . H6031 H6043 2_765 63.7 no
C604 2_765 H6033 C603 . 40.5 no
C604 2_765 H6033 H6041 2_765 76.2 no
C603 . H6033 H6041 2_765 70.7 no
C602 . H6022 C604 2_765 62.4 no
C601 . H6012 C603 2_765 62.4 no
C603 2_765 H6041 C604 . 38.1 no
C603 2_765 H6041 H6033 2_765 67.1 no
C604 . H6041 H6033 2_765 63.5 no
C603 2_765 H6043 C604 . 40.6 no
C603 2_765 H6043 H6031 2_765 76.1 no
C604 . H6043 H6031 2_765 70.9 no
C504 2_466 H5031 H5043 2_466 60.4 no
C504 2_466 H5031 C503 . 22.2 no
H5043 2_466 H5031 C503 . 82.0 no
H5043 2_466 H5032 C503 . 69.9 no
H5043 2_466 H5032 C504 2_466 73.6 no
C503 . H5032 C504 2_466 16.2 no
H5042 2_466 H5033 C504 2_466 78.0 no
H5042 2_466 H5033 H5041 2_466 126.3 no
C504 2_466 H5033 H5041 2_466 58.3 no
H5042 2_466 H5033 C503 . 66.0 no
C504 2_466 H5033 C503 . 19.2 no
H5041 2_466 H5033 C503 . 76.8 no
H5033 2_466 H5041 C503 2_466 60.7 no
H5033 2_466 H5041 C504 . 82.8 no
C503 2_466 H5041 C504 . 22.7 no
H5033 2_466 H5042 C504 . 70.2 no
H5033 2_466 H5042 C503 2_466 73.0 no
C504 . H5042 C503 2_466 15.3 no
H5032 2_466 H5043 C503 2_466 77.6 no
H5032 2_466 H5043 H5031 2_466 125.3 no
C503 2_466 H5043 H5031 2_466 59.0 no
H5032 2_466 H5043 C504 . 65.4 no
C503 2_466 H5043 C504 . 19.9 no
H5031 2_466 H5043 C504 . 78.3 no

loop_
_geom_bond_atom_site_label_1
_geom_bond_atom_site_label_2
_geom_bond_site_symmetry_2
_geom_bond_distance
_geom_bond_publ_flag
F1 C22 . 1.334(6) yes
F2 C22 . 1.326(6) yes
F3 C22 . 1.349(6) yes
F4 C21 . 1.334(7) yes
F5 C21 . 1.343(6) yes
F6 C21 . 1.336(6) yes
F7 C37 . 1.308(8) yes
F8 C37 . 1.325(8) yes
F9 C37 . 1.329(8) yes
F13 C30 . 1.323(6) yes
F14 C30 . 1.335(7) yes
F15 C30 . 1.318(6) yes
F16 C29 . 1.333(6) yes
F17 C29 . 1.341(7) yes
F18 C29 . 1.329(7) yes
F22 C45 . 1.330(7) yes
F23 C45 . 1.336(7) yes
F24 C45 . 1.340(7) yes
F25 C121 . 1.332(7) yes
F26 C121 . 1.328(6) yes
F27 C121 . 1.326(7) yes
F28 C122 . 1.320(7) yes
F29 C122 . 1.334(7) yes
F30 C122 . 1.326(7) yes
F31 C130 . 1.325(7) yes
F32 C130 . 1.286(7) yes
F33 C130 . 1.331(7) yes
F46 C146 . 1.327(7) yes
F47 C146 . 1.350(7) yes
F48 C146 . 1.306(7) yes
C15 C16 . 1.406(7) yes
C15 C20 . 1.424(7) yes
C15 Rh1 . 2.456(5) yes
C15 B1 . 1.654(7) yes
C16 C17 . 1.417(7) yes
C16 Rh1 . 2.314(5) yes
C16 H161 . 0.978 no
C17 C18 . 1.416(7) yes
C17 C21 . 1.491(7) yes
C17 Rh1 . 2.296(5) yes
C18 C19 . 1.404(7) yes
C18 Rh1 . 2.360(5) yes
C18 H181 . 0.976 no
C19 C20 . 1.423(7) yes
C19 C22 . 1.513(7) yes
C19 Rh1 . 2.307(5) yes
C20 Rh1 . 2.322(5) yes
C20 H201 . 0.981 no
C23 C24 . 1.399(7) yes
C23 C28 . 1.405(7) yes
C23 B1 . 1.637(7) yes
C24 C25 . 1.390(7) yes
C24 H241 . 0.931 no
C25 C26 . 1.391(7) yes
C25 C29 . 1.499(7) yes
C26 C27 . 1.380(7) yes
C26 H261 . 0.932 no
C27 C28 . 1.387(7) yes
C27 C30 . 1.490(7) yes
C28 H281 . 0.932 no
C31 C32 . 1.405(7) yes
C31 C36 . 1.398(7) yes
C31 B1 . 1.661(8) yes
C32 C33 . 1.388(7) yes
C32 H321 . 0.933 no
C33 C34 . 1.383(7) yes
C33 C38 . 1.528(3) yes
C34 C35 . 1.379(8) yes
C34 H341 . 0.934 no
C35 C36 . 1.393(7) yes
C35 C37 . 1.499(8) yes
C36 H361 . 0.930 no
C38 F120 . 1.332(4) yes
C38 F100 . 1.324(4) yes
C38 F111 . 1.332(4) yes
C38 F121 . 1.331(6) yes
C38 F101 . 1.328(6) yes
C38 F110 . 1.335(6) yes
C39 C40 . 1.398(7) yes
C39 C44 . 1.396(7) yes
C39 B1 . 1.643(7) yes
C40 C41 . 1.405(7) yes
C40 H401 . 0.929 no
C41 C42 . 1.380(8) yes
C41 C45 . 1.487(8) yes
C42 C43 . 1.388(7) yes
C42 H421 . 0.917 no
C43 C44 . 1.395(7) yes
C43 C46 . 1.481(8) yes
C44 H441 . 0.934 no
C46 F20 . 1.311(6) yes
C46 F19 . 1.329(7) yes
C46 F21 . 1.318(7) yes
C115 C116 . 1.415(7) yes
C115 C120 . 1.417(7) yes
C115 Rh2 . 2.453(5) yes
C115 B101 . 1.649(7) yes
C116 C117 . 1.412(7) yes
C116 Rh2 . 2.325(5) yes
C116 H1161 . 0.980 no
C117 C118 . 1.412(7) yes
C117 C122 . 1.503(7) yes
C117 Rh2 . 2.293(5) yes
C118 C119 . 1.392(7) yes
C118 Rh2 . 2.355(5) yes
C118 H1181 . 0.967 no
C119 C120 . 1.420(7) yes
C119 C121 . 1.501(7) yes
C119 Rh2 . 2.283(5) yes
C120 Rh2 . 2.315(5) yes
C120 H1201 . 0.972 no
C123 C124 . 1.390(7) yes
C123 C128 . 1.393(7) yes
C123 B101 . 1.652(8) yes
C124 C125 . 1.373(7) yes
C124 H1241 . 0.924 no
C125 C126 . 1.388(7) yes
C125 C129 . 1.484(3) yes
C126 C127 . 1.377(7) yes
C126 H1261 . 0.924 no
C127 C128 . 1.387(7) yes
C127 C130 . 1.500(8) yes
C128 H1281 . 0.933 no
C129 F340 . 1.326(5) yes
C129 F350 . 1.325(5) yes
C129 F360 . 1.329(5) yes
C129 F341 . 1.330(5) yes
C129 F351 . 1.326(5) yes
C129 F361 . 1.334(5) yes
C131 C132 . 1.403(7) yes
C131 C136 . 1.400(7) yes
C131 B101 . 1.650(7) yes
C132 C133 . 1.377(7) yes
C132 H1321 . 0.927 no
C133 C134 . 1.400(7) yes
C133 C137 . 1.480(3) yes
C134 C135 . 1.398(7) yes
C134 H1341 . 0.930 no
C135 C136 . 1.369(7) yes
C135 C138 . 1.522(3) yes
C136 H1361 . 0.930 no
C137 F391 . 1.343(5) yes
C137 F380 . 1.335(5) yes
C137 F370 . 1.335(5) yes
C137 F390 . 1.345(5) yes
C137 F381 . 1.335(5) yes
C137 F371 . 1.341(5) yes
C138 F410 . 1.306(5) yes
C138 F421 . 1.319(5) yes
C138 F401 . 1.310(5) yes
C138 F411 . 1.318(5) yes
C138 F420 . 1.305(5) yes
C138 F400 . 1.320(5) yes
C139 C140 . 1.397(7) yes
C139 C144 . 1.399(7) yes
C139 B101 . 1.643(7) yes
C140 C141 . 1.390(6) yes
C140 H1401 . 0.930 no
C141 C142 . 1.397(7) yes
C141 C145 . 1.492(3) yes
C142 C143 . 1.385(8) yes
C142 H1421 . 0.928 no
C143 C144 . 1.403(7) yes
C143 C146 . 1.485(8) yes
C144 H1441 . 0.932 no
C145 F431 . 1.316(4) yes
C145 F451 . 1.314(4) yes
C145 F440 . 1.324(4) yes
C145 F430 . 1.329(5) yes
C145 F450 . 1.314(6) yes
C145 F441 . 1.319(5) yes
C1 C2 . 1.498(9) yes
C1 C3 . 1.518(9) yes
C1 O2 . 1.458(6) yes
C1 H11 . 0.986 no
C2 H22 . 0.970 no
C2 H21 . 0.960 no
C2 H23 . 0.960 no
C3 H33 . 0.969 no
C3 H31 . 0.957 no
C3 H32 . 0.958 no
C4 C5 . 1.503(9) yes
C4 C6 . 1.521(9) yes
C4 O1 . 1.465(6) yes
C4 H41 . 0.971 no
C5 H51 . 0.958 no
C5 H52 . 0.960 no
C5 H53 . 0.961 no
C6 H62 . 0.960 no
C6 H63 . 0.959 no
C6 H61 . 0.962 no
C7 C8 . 1.507(10) yes
C7 C9 . 1.512(11) yes
C7 O3 . 1.450(7) yes
C7 H71 . 0.975 no
C8 H83 . 0.962 no
C8 H81 . 0.960 no
C8 H82 . 0.951 no
C9 H91 . 0.961 no
C9 H92 . 0.956 no
C9 H93 . 0.956 no
C10 C11 . 1.500(10) yes
C10 C12 . 1.510(10) yes
C10 O4 . 1.473(6) yes
C10 H101 . 0.979 no
C11 H112 . 0.969 no
C11 H113 . 0.967 no
C11 H111 . 0.960 no
C12 H121 . 0.953 no
C12 H123 . 0.964 no
C12 H122 . 0.955 no
C13 C14 . 1.539(8) yes
C13 P2 . 1.814(6) yes
C13 H132 . 0.973 no
C13 H131 . 0.967 no
C14 P1 . 1.826(5) yes
C14 H141 . 0.979 no
C14 H142 . 0.976 no
C101 C102 . 1.522(10) yes
C101 C103 . 1.508(11) yes
C101 O101 . 1.468(7) yes
C101 H1011 . 0.985 no
C102 H1022 . 0.966 no
C102 H1023 . 0.959 no
C102 H1021 . 0.959 no
C103 H1031 . 0.961 no
C103 H1033 . 0.962 no
C103 H1032 . 0.954 no
C104 C105 . 1.501(10) yes
C104 C106 . 1.516(10) yes
C104 O102 . 1.470(7) yes
C104 H1041 . 0.983 no
C105 H1051 . 0.965 no
C105 H1052 . 0.958 no
C105 H1053 . 0.963 no
C106 H1063 . 0.965 no
C106 H1061 . 0.967 no
C106 H1062 . 0.962 no
C107 C108 . 1.495(11) yes
C107 C109 . 1.514(10) yes
C107 O103 . 1.457(7) yes
C107 H1071 . 0.992 no
C108 H1081 . 0.965 no
C108 H1083 . 0.957 no
C108 H1082 . 0.967 no
C109 H1092 . 0.966 no
C109 H1091 . 0.963 no
C109 H1093 . 0.969 no
C110 C111 . 1.507(11) yes
C110 C112 . 1.518(11) yes
C110 O104 . 1.434(8) yes
C110 H1101 . 0.973 no
C111 H1113 . 0.959 no
C111 H1111 . 0.964 no
C111 H1112 . 0.962 no
C112 H1121 . 0.966 no
C112 H1122 . 0.960 no
C112 H1123 . 0.961 no
C113 C114 . 1.533(8) yes
C113 P102 . 1.843(6) yes
C113 H1131 . 0.975 no
C113 H1132 . 0.975 no
C114 P101 . 1.817(6) yes
C114 H1141 . 0.965 no
C114 H1142 . 0.976 no
O1 P1 . 1.580(4) yes
O2 P1 . 1.593(4) yes
O3 P2 . 1.600(4) yes
O4 P2 . 1.595(4) yes
O101 P101 . 1.586(4) yes
O102 P101 . 1.588(4) yes
O103 P102 . 1.596(4) yes
O104 P102 . 1.581(4) yes
P1 Rh1 . 2.2103(14) yes
P2 Rh1 . 2.2075(14) yes
P101 Rh2 . 2.2018(15) yes
P102 Rh2 . 2.2057(16) yes
C500 H5002 2_466 0.961 no
C500 H5001 2_466 0.961 no
C500 C501 2_466 1.375(2) yes
C500 C502 2_466 1.375(2) yes
C500 C502 . 1.375(2) yes
C500 C501 . 1.375(2) yes
C500 H5001 . 0.961 no
C500 H5002 . 0.961 no
C600 C602 2_765 1.418(3) yes
C600 C601 2_765 1.418(3) yes
C600 H6001 2_765 0.959 no
C600 H6002 2_765 0.959 no
C600 C601 . 1.418(3) yes
C600 C602 . 1.418(3) yes
C600 H6001 . 0.959 no
C600 H6002 . 0.959 no
C601 C603 2_765 1.214(2) yes
C601 C602 2_765 0.9879(17) yes
C601 C604 . 1.400(3) yes
C601 H6011 . 1.028 no
C601 H6012 . 1.073 no
C602 C604 2_765 1.213(2) yes
C602 C603 . 1.400(3) yes
C602 H6021 . 1.026 no
C602 H6022 . 1.074 no
C502 C504 2_466 1.381(3) yes
C502 C501 2_466 1.1297(19) yes
C502 C503 . 1.312(3) yes
C502 H5021 . 0.955 no
C502 H5022 . 0.976 no
C501 C503 2_466 1.381(3) yes
C501 C504 . 1.312(3) yes
C501 H5011 . 0.948 no
C501 H5012 . 0.974 no
C603 H6041 2_765 1.067 no
C603 H6043 2_765 1.052 no
C603 H6012 2_765 1.252 no
C603 H6031 . 1.139 no
C603 H6032 . 1.083 no
C603 H6033 . 1.041 no
C604 H6031 2_765 1.066 no
C604 H6033 2_765 1.052 no
C604 H6022 2_765 1.249 no
C604 H6041 . 1.142 no
C604 H6042 . 1.082 no
C604 H6043 . 1.038 no
C504 H5033 2_466 1.118 no
C504 H5031 2_466 1.045 no
C504 H5032 2_466 0.880 no
C504 H5041 . 0.959 no
C504 H5042 . 1.162 no
C504 H5043 . 0.928 no
C503 H5043 2_466 1.109 no
C503 H5041 2_466 1.021 no
C503 H5042 2_466 0.873 no
C503 H5031 . 0.960 no
C503 H5032 . 1.153 no
C503 H5033 . 0.914 no
H6031 H6043 2_765 0.758 no
H6033 H6041 2_765 0.760 no
H5031 H5043 2_466 0.704 no
H5032 H5043 2_466 0.635 no
H5033 H5042 2_466 0.627 no
H5033 H5041 2_466 0.708 no
